data_1562118
loop_
_publ_author_name
'Liu, Mengjia'
'He, Ying'
'Shan, Chuan'
'Wojtas, Lukasz'
'Ghiviriga, Ion'
'Fathalla, Omar'
'Yan, Yu'
'Li, Xiaopeng'
'Shi, Xiaodong'

_publ_section_title
;
 Anion mediated, tunable isoguanosine self-assemblies: decoding the
 conformation influence and solvent effects.
;
_journal_issue 21
_journal_name_full 'Chemical science'
_journal_page_first 7569
_journal_page_last 7574
_journal_paper_doi 10.1039/d1sc00988e
_journal_volume 12
_journal_year 2021
_chemical_absolute_configuration syn
_chemical_formula_moiety 'C28 H45 N5 O4 Si2, 0.69(C H4 O), 0.25(O)'
_chemical_formula_sum 'C28.69 H47.76 N5 O4.94 Si2'
_chemical_formula_weight 598.00
_space_group_crystal_system monoclinic
_space_group_IT_number 5
_space_group_name_Hall 'C 2y'
_space_group_name_H-M_alt 'C 1 2 1'
_atom_sites_solution_hydrogens mixed
_audit_block_doi 10.5517/ccdc.csd.cc26ghw2
_audit_creation_method SHELXL-2018/3
_audit_update_record
;
2020-10-21 deposited with the CCDC.	2021-04-12 downloaded from the CCDC.
;
_cell_angle_alpha 90
_cell_angle_beta 99.2210(10)
_cell_angle_gamma 90
_cell_formula_units_Z 12
_cell_length_a 64.413(2)
_cell_length_b 7.1861(2)
_cell_length_c 22.2867(7)
_cell_measurement_reflns_used 9915
_cell_measurement_temperature 115(2)
_cell_measurement_theta_max 79.24
_cell_measurement_theta_min 2.62
_cell_volume 10182.7(5)
_computing_cell_refinement 'SAINT, V8.40A, (BRUKER, 2019)'
_computing_data_collection 'APEX3, V2019.1-0,(BRUKER, 2019'
_computing_data_reduction 'SAINT, V8.40A, (BRUKER, 2019)'
_computing_structure_refinement 'SHELXL-2018/3 (Sheldrick, 2018)'
_computing_structure_solution 'SHELXT, (Sheldrick, 2014)'
_diffrn_ambient_temperature 115(2)
_diffrn_measured_fraction_theta_full 0.992
_diffrn_measured_fraction_theta_max 0.967
_diffrn_measurement_device_type 'Bruker D8 Venture Photon II CPAD'
_diffrn_measurement_method 'omega scans'
_diffrn_radiation_monochromator 'multilayer mirror'
_diffrn_radiation_type CuK\a
_diffrn_radiation_wavelength 1.54178
_diffrn_reflns_av_R_equivalents 0.0606
_diffrn_reflns_av_unetI/netI 0.0606
_diffrn_reflns_Laue_measured_fraction_full 0.992
_diffrn_reflns_Laue_measured_fraction_max 0.967
_diffrn_reflns_limit_h_max 77
_diffrn_reflns_limit_h_min -75
_diffrn_reflns_limit_k_max 9
_diffrn_reflns_limit_k_min -8
_diffrn_reflns_limit_l_max 28
_diffrn_reflns_limit_l_min -28
_diffrn_reflns_number 78792
_diffrn_reflns_point_group_measured_fraction_full 0.991
_diffrn_reflns_point_group_measured_fraction_max 0.947
_diffrn_reflns_theta_full 67.679
_diffrn_reflns_theta_max 80.350
_diffrn_reflns_theta_min 2.619
_diffrn_source 'INCOATEC Imus micro-focus sealed tube'
_exptl_absorpt_coefficient_mu 1.287
_exptl_absorpt_correction_T_max 1.0000
_exptl_absorpt_correction_T_min 0.8248
_exptl_absorpt_correction_type multi-scan
_exptl_absorpt_process_details
;
SADABS-2016/2 (Bruker,2016/2) was used for absorption correction.
wR2(int) was 0.1236 before and 0.0880 after correction.
The Ratio of minimum to maximum transmission is 0.8248.
The \l/2 correction factor is Not present.
;
_exptl_crystal_density_diffrn 1.170
_exptl_crystal_description block
_exptl_crystal_F_000 3869
_exptl_crystal_size_max 0.200
_exptl_crystal_size_mid 0.150
_exptl_crystal_size_min 0.120
_refine_diff_density_max 0.436
_refine_diff_density_min -0.359
_refine_diff_density_rms 0.052
_refine_ls_abs_structure_details
;
 Flack x determined using 6652 quotients [(I+)-(I-)]/[(I+)+(I-)]
 (Parsons, Flack and Wagner, Acta Cryst. B69 (2013) 249-259).
;
_refine_ls_abs_structure_Flack 0.007(13)
_refine_ls_extinction_method none
_refine_ls_goodness_of_fit_ref 1.024
_refine_ls_hydrogen_treatment constr
_refine_ls_matrix_type full
_refine_ls_number_parameters 1519
_refine_ls_number_reflns 21131
_refine_ls_number_restraints 1931
_refine_ls_restrained_S_all 1.032
_refine_ls_R_factor_all 0.0746
_refine_ls_R_factor_gt 0.0646
_refine_ls_shift/su_max 0.000
_refine_ls_shift/su_mean 0.000
_refine_ls_structure_factor_coef Fsqd
_refine_ls_weighting_details 'w=1/[\s^2^(Fo^2^)+(0.1077P)^2^+5.6023P] where P=(Fo^2^+2Fc^2^)/3'
_refine_ls_weighting_scheme calc
_refine_ls_wR_factor_gt 0.1792
_refine_ls_wR_factor_ref 0.1909
_reflns_Friedel_coverage 0.811
_reflns_Friedel_fraction_full 0.989
_reflns_Friedel_fraction_max 0.924
_reflns_number_gt 17764
_reflns_number_total 21131
_reflns_threshold_expression 'I > 2\s(I)'
_cod_data_source_file d1sc00988e2.cif
_cod_data_source_block DPOT
_cod_depositor_comments 'Adding full bibliography for 1562116--1562118.cif.'
_cod_original_sg_symbol_H-M 'C 2'
_cod_database_code 1562118
_shelx_shelxl_version_number 2018/3
_shelx_space_group_comment
;
The symmetry employed for this shelxl refinement is uniquely defined
by the following loop, which should always be used as a source of
symmetry information in preference to the above space-group names.
They are only intended as comments.
;
_shelx_estimated_absorpt_t_min 0.783
_shelx_estimated_absorpt_t_max 0.861

loop_
_space_group_symop_operation_xyz
'x, y, z'
'-x, y, -z'
'x+1/2, y+1/2, z'
'-x+1/2, y+1/2, -z'

loop_
_atom_site_label
_atom_site_type_symbol
_atom_site_fract_x
_atom_site_fract_y
_atom_site_fract_z
_atom_site_U_iso_or_equiv
_atom_site_adp_type
_atom_site_occupancy
_atom_site_site_symmetry_order
_atom_site_calc_flag
_atom_site_refinement_flags_posn
_atom_site_refinement_flags_adp
_atom_site_refinement_flags_occupancy
_atom_site_disorder_assembly
_atom_site_disorder_group
O1_1 O 0.31085(5) 0.5832(5) 0.20929(13) 0.0592(8) Uani 1 1 d . . . . .
N2_1 N 0.31451(6) 0.6832(8) 0.00826(18) 0.0686(11) Uani 1 1 d . . . . .
H2A_1 H 0.328264 0.692243 0.017880 0.082 Uiso 1 1 calc R U . . .
H2B_1 H 0.308461 0.696319 -0.029811 0.082 Uiso 1 1 calc R U . . .
N3_1 N 0.27905(5) 0.5719(5) 0.14652(15) 0.0493(8) Uani 1 1 d D . . . .
C4_1 C 0.30007(6) 0.5930(7) 0.15693(18) 0.0491(9) Uani 1 1 d . . . . .
N5_1 N 0.31134(5) 0.6289(6) 0.11000(16) 0.0519(8) Uani 1 1 d . . . . .
H5_1 H 0.325097 0.638531 0.119455 0.062 Uiso 1 1 calc R U . . .
C6_1 C 0.30285(7) 0.6499(7) 0.05129(19) 0.0528(9) Uani 1 1 d . . . . .
C7_1 C 0.28112(6) 0.6279(6) 0.03978(18) 0.0475(8) Uani 1 1 d D . . . .
N8_1 N 0.26769(5) 0.6362(5) -0.01481(15) 0.0493(7) Uani 1 1 d . . . . .
C9_1 C 0.24910(7) 0.6034(6) -0.00076(18) 0.0454(8) Uani 1 1 d D . . . .
N10_1 N 0.24966(5) 0.5727(5) 0.06174(14) 0.0455(7) Uani 1 1 d D . . . .
C11_1 C 0.27061(6) 0.5884(6) 0.08738(18) 0.0461(8) Uani 1 1 d D . . . .
C12_1 C 0.23148(6) 0.5293(6) 0.08967(18) 0.0496(9) Uani 1 1 d D . . . .
H12_1 H 0.220464 0.474827 0.057785 0.059 Uiso 1 1 calc R U . . .
O13_1 O 0.22336(5) 0.6984(5) 0.11057(14) 0.0595(8) Uani 1 1 d D . . . .
C14_1 C 0.21917(7) 0.6730(8) 0.1711(2) 0.0650(12) Uani 1 1 d D U . . .
H14_1 H 0.205238 0.729090 0.174954 0.078 Uiso 1 1 calc R U . . .
C15_1 C 0.21839(7) 0.4639(8) 0.18030(19) 0.0613(12) Uani 1 1 d D U . . .
H15_1^a H 0.222116 0.429824 0.224211 0.074 Uiso 0.720(5) 1 calc R U P A 1
H15A_1^b H 0.221903 0.428806 0.224175 0.074 Uiso 0.280(5) 1 calc R U P A 2
C16_1 C 0.23492(6) 0.3955(6) 0.14362(18) 0.0529(9) Uani 1 1 d D . . . .
H16A_1 H 0.232347 0.264780 0.130436 0.064 Uiso 1 1 calc R U . . .
H16B_1 H 0.249298 0.406726 0.166944 0.064 Uiso 1 1 calc R U . . .
C17_1 C 0.23670(8) 0.7744(9) 0.2134(2) 0.0730(14) Uani 1 1 d D U . . .
H17A_1 H 0.250449 0.716696 0.210315 0.088 Uiso 1 1 calc R U . . .
H17B_1 H 0.237202 0.906348 0.200994 0.088 Uiso 1 1 calc R U . . .
O18_1 O 0.23297(6) 0.7639(7) 0.27350(16) 0.0826(11) Uani 1 1 d D U . . .
Si19_1^a Si 0.25303(4) 0.7115(3) 0.32767(11) 0.0689(8) Uani 0.746(7) 1 d D U P B 1
C20_1^a C 0.2599(2) 0.4615(13) 0.3217(8) 0.108(4) Uani 0.746(7) 1 d D U P B 1
H20A_1^a H 0.247492 0.384911 0.324879 0.163 Uiso 0.746(7) 1 calc R U P B 1
H20B_1^a H 0.271270 0.429131 0.354630 0.163 Uiso 0.746(7) 1 calc R U P B 1
H20C_1^a H 0.264404 0.438700 0.282436 0.163 Uiso 0.746(7) 1 calc R U P B 1
C21_1^a C 0.27653(13) 0.8563(15) 0.3227(5) 0.086(3) Uani 0.746(7) 1 d D U P B 1
H21A_1^a H 0.281821 0.827612 0.284863 0.129 Uiso 0.746(7) 1 calc R U P B 1
H21B_1^a H 0.287483 0.829509 0.357449 0.129 Uiso 0.746(7) 1 calc R U P B 1
H21C_1^a H 0.272702 0.988211 0.323042 0.129 Uiso 0.746(7) 1 calc R U P B 1
C22_1^a C 0.24153(13) 0.7619(17) 0.3991(3) 0.106(3) Uani 0.746(7) 1 d D U P B 1
C23_1^a C 0.2223(2) 0.635(3) 0.4013(7) 0.149(7) Uani 0.746(7) 1 d D U P B 1
H23A_1^a H 0.219466 0.561263 0.364010 0.223 Uiso 0.746(7) 1 calc R U P B 1
H23B_1^a H 0.210006 0.712342 0.404958 0.223 Uiso 0.746(7) 1 calc R U P B 1
H23C_1^a H 0.225228 0.552101 0.436516 0.223 Uiso 0.746(7) 1 calc R U P B 1
C24_1^a C 0.2574(2) 0.720(3) 0.4554(4) 0.148(6) Uani 0.746(7) 1 d D U P B 1
H24A_1^a H 0.261893 0.590157 0.454640 0.222 Uiso 0.746(7) 1 calc R U P B 1
H24B_1^a H 0.269687 0.801824 0.456298 0.222 Uiso 0.746(7) 1 calc R U P B 1
H24C_1^a H 0.251000 0.742452 0.491773 0.222 Uiso 0.746(7) 1 calc R U P B 1
C25_1^a C 0.2344(3) 0.964(2) 0.3996(6) 0.159(7) Uani 0.746(7) 1 d D U P B 1
H25A_1^a H 0.231107 0.994719 0.439766 0.239 Uiso 0.746(7) 1 calc R U P B 1
H25B_1^a H 0.221903 0.981397 0.368808 0.239 Uiso 0.746(7) 1 calc R U P B 1
H25C_1^a H 0.245736 1.045083 0.390409 0.239 Uiso 0.746(7) 1 calc R U P B 1
O26_1^a O 0.19902(9) 0.3813(13) 0.1534(4) 0.0633(18) Uani 0.720(5) 1 d D U P A 1
Si27_1^a Si 0.18263(3) 0.2583(3) 0.18867(7) 0.0537(6) Uani 0.720(5) 1 d D U P A 1
C28_1^a C 0.1705(2) 0.0765(18) 0.1346(5) 0.077(3) Uani 0.720(5) 1 d D U P A 1
H28A_1^a H 0.163241 0.136095 0.097549 0.115 Uiso 0.720(5) 1 calc R U P A 1
H28B_1^a H 0.160413 0.004002 0.153485 0.115 Uiso 0.720(5) 1 calc R U P A 1
H28C_1^a H 0.181519 -0.006152 0.124273 0.115 Uiso 0.720(5) 1 calc R U P A 1
C29_1^a C 0.19718(13) 0.1469(14) 0.2588(4) 0.062(2) Uani 0.720(5) 1 d D U P A 1
H29A_1^a H 0.209019 0.074818 0.248348 0.093 Uiso 0.720(5) 1 calc R U P A 1
H29B_1^a H 0.187678 0.064061 0.276379 0.093 Uiso 0.720(5) 1 calc R U P A 1
H29C_1^a H 0.202482 0.243469 0.288347 0.093 Uiso 0.720(5) 1 calc R U P A 1
C30_1^a C 0.16146(9) 0.4164(11) 0.2089(3) 0.0671(18) Uani 0.720(5) 1 d D U P A 1
C31_1^a C 0.15112(16) 0.5230(19) 0.1522(4) 0.085(3) Uani 0.720(5) 1 d D U P A 1
H31A_1^a H 0.137084 0.564771 0.157955 0.128 Uiso 0.720(5) 1 calc R U P A 1
H31B_1^a H 0.149902 0.441040 0.116697 0.128 Uiso 0.720(5) 1 calc R U P A 1
H31C_1^a H 0.159765 0.631201 0.145860 0.128 Uiso 0.720(5) 1 calc R U P A 1
C32_1^a C 0.17044(18) 0.5555(19) 0.2585(5) 0.082(4) Uani 0.720(5) 1 d D U P A 1
H32A_1^a H 0.181996 0.625104 0.245352 0.122 Uiso 0.720(5) 1 calc R U P A 1
H32B_1^a H 0.175702 0.488156 0.296139 0.122 Uiso 0.720(5) 1 calc R U P A 1
H32C_1^a H 0.159367 0.642205 0.265829 0.122 Uiso 0.720(5) 1 calc R U P A 1
C33_1^a C 0.14451(12) 0.2973(16) 0.2333(5) 0.094(3) Uani 0.720(5) 1 d D U P A 1
H33A_1^a H 0.138571 0.207316 0.202137 0.142 Uiso 0.720(5) 1 calc R U P A 1
H33B_1^a H 0.150952 0.230676 0.269935 0.142 Uiso 0.720(5) 1 calc R U P A 1
H33C_1^a H 0.133310 0.378571 0.243080 0.142 Uiso 0.720(5) 1 calc R U P A 1
Si19_1^b Si 0.24188(16) 0.6800(15) 0.3442(3) 0.104(4) Uani 0.254(7) 1 d D U P B 2
C20_1^b C 0.2192(5) 0.634(7) 0.3850(15) 0.141(16) Uani 0.254(7) 1 d D U P B 2
H20D_1^b H 0.206246 0.680453 0.360578 0.211 Uiso 0.254(7) 1 calc R U P B 2
H20E_1^b H 0.221569 0.698538 0.424341 0.211 Uiso 0.254(7) 1 calc R U P B 2
H20F_1^b H 0.218012 0.500276 0.391605 0.211 Uiso 0.254(7) 1 calc R U P B 2
C21_1^b C 0.2555(6) 0.456(3) 0.3356(18) 0.125(16) Uani 0.254(7) 1 d D U P B 2
H21D_1^b H 0.245590 0.367336 0.313297 0.187 Uiso 0.254(7) 1 calc R U P B 2
H21E_1^b H 0.261010 0.405421 0.375849 0.187 Uiso 0.254(7) 1 calc R U P B 2
H21F_1^b H 0.267200 0.477002 0.313053 0.187 Uiso 0.254(7) 1 calc R U P B 2
C22_1^b C 0.2584(2) 0.873(2) 0.3791(7) 0.087(6) Uani 0.254(7) 1 d D U P B 2
C23_1^b C 0.2432(3) 1.031(3) 0.3909(15) 0.085(9) Uani 0.254(7) 1 d D U P B 2
H23D_1^b H 0.251081 1.146096 0.400468 0.127 Uiso 0.254(7) 1 calc R U P B 2
H23E_1^b H 0.236114 0.996226 0.425123 0.127 Uiso 0.254(7) 1 calc R U P B 2
H23F_1^b H 0.232611 1.049122 0.354468 0.127 Uiso 0.254(7) 1 calc R U P B 2
C24_1^b C 0.2692(5) 0.819(5) 0.4430(10) 0.131(13) Uani 0.254(7) 1 d D U P B 2
H24D_1^b H 0.258608 0.778006 0.467179 0.197 Uiso 0.254(7) 1 calc R U P B 2
H24E_1^b H 0.279163 0.717513 0.440131 0.197 Uiso 0.254(7) 1 calc R U P B 2
H24F_1^b H 0.276787 0.926735 0.462679 0.197 Uiso 0.254(7) 1 calc R U P B 2
C25_1^b C 0.2733(4) 0.939(4) 0.3379(14) 0.106(11) Uani 0.254(7) 1 d D U P B 2
H25D_1^b H 0.268206 1.056589 0.318603 0.159 Uiso 0.254(7) 1 calc R U P B 2
H25E_1^b H 0.274158 0.845216 0.306435 0.159 Uiso 0.254(7) 1 calc R U P B 2
H25F_1^b H 0.287315 0.958110 0.361745 0.159 Uiso 0.254(7) 1 calc R U P B 2
O26_1^b O 0.19700(17) 0.420(3) 0.1555(9) 0.085(8) Uani 0.280(5) 1 d D U P A 2
Si27_1^b Si 0.17513(7) 0.4290(8) 0.1866(2) 0.0631(17) Uani 0.280(5) 1 d D U P A 2
C28_1^b C 0.1535(4) 0.519(5) 0.1280(10) 0.100(11) Uani 0.280(5) 1 d D U P A 2
H28D_1^b H 0.144922 0.607536 0.146835 0.150 Uiso 0.280(5) 1 calc R U P A 2
H28E_1^b H 0.144692 0.415250 0.110511 0.150 Uiso 0.280(5) 1 calc R U P A 2
H28F_1^b H 0.159550 0.582015 0.095757 0.150 Uiso 0.280(5) 1 calc R U P A 2
C29_1^b C 0.1778(4) 0.577(4) 0.2553(10) 0.072(7) Uani 0.280(5) 1 d D U P A 2
H29D_1^b H 0.188521 0.525019 0.286839 0.107 Uiso 0.280(5) 1 calc R U P A 2
H29E_1^b H 0.164264 0.582085 0.270246 0.107 Uiso 0.280(5) 1 calc R U P A 2
H29F_1^b H 0.181868 0.703280 0.245129 0.107 Uiso 0.280(5) 1 calc R U P A 2
C30_1^b C 0.1702(2) 0.1790(17) 0.2056(7) 0.079(5) Uani 0.280(5) 1 d D U P A 2
C31_1^b C 0.1697(6) 0.060(4) 0.1481(12) 0.092(12) Uani 0.280(5) 1 d D U P A 2
H31D_1^b H 0.171071 -0.071486 0.159461 0.138 Uiso 0.280(5) 1 calc R U P A 2
H31E_1^b H 0.181283 0.096406 0.127084 0.138 Uiso 0.280(5) 1 calc R U P A 2
H31F_1^b H 0.156261 0.079877 0.121152 0.138 Uiso 0.280(5) 1 calc R U P A 2
C32_1^b C 0.1888(3) 0.115(4) 0.2541(12) 0.086(8) Uani 0.280(5) 1 d D U P A 2
H32D_1^b H 0.187685 -0.019750 0.260643 0.128 Uiso 0.280(5) 1 calc R U P A 2
H32E_1^b H 0.188241 0.180374 0.292362 0.128 Uiso 0.280(5) 1 calc R U P A 2
H32F_1^b H 0.202098 0.142160 0.240115 0.128 Uiso 0.280(5) 1 calc R U P A 2
C33_1^b C 0.1496(3) 0.159(4) 0.2312(13) 0.105(8) Uani 0.280(5) 1 d D U P A 2
H33D_1^b H 0.150300 0.236098 0.267815 0.157 Uiso 0.280(5) 1 calc R U P A 2
H33E_1^b H 0.137866 0.200728 0.200674 0.157 Uiso 0.280(5) 1 calc R U P A 2
H33F_1^b H 0.147564 0.028824 0.241477 0.157 Uiso 0.280(5) 1 calc R U P A 2
C34_1 C 0.22999(7) 0.6022(6) -0.04728(18) 0.0500(9) Uani 1 1 d . . . . .
C35_1 C 0.21060(7) 0.6752(7) -0.0382(2) 0.0548(10) Uani 1 1 d . . . . .
H35_1 H 0.208822 0.724383 0.000162 0.066 Uiso 1 1 calc R U . . .
C36_1 C 0.19398(8) 0.6745(8) -0.0865(2) 0.0638(11) Uani 1 1 d . . . . .
H36_1 H 0.180707 0.722142 -0.080541 0.077 Uiso 1 1 calc R U . . .
C37_1 C 0.19635(8) 0.6062(8) -0.1428(2) 0.0647(12) Uani 1 1 d . . . . .
H37_1 H 0.184768 0.605824 -0.175115 0.078 Uiso 1 1 calc R U . . .
C38_1 C 0.21562(9) 0.5384(7) -0.1521(2) 0.0637(12) Uani 1 1 d . . . . .
H38_1 H 0.217419 0.494098 -0.191092 0.076 Uiso 1 1 calc R U . . .
C39_1 C 0.23233(8) 0.5348(7) -0.10463(19) 0.0549(10) Uani 1 1 d . . . . .
H39_1 H 0.245511 0.486228 -0.111074 0.066 Uiso 1 1 calc R U . . .
O1_2 O 0.35448(5) 0.5996(6) 0.13781(13) 0.0658(9) Uani 1 1 d . . . . .
N2_2 N 0.35281(6) 0.6630(7) 0.34196(15) 0.0592(10) Uani 1 1 d . . . . .
H2A_2 H 0.339127 0.645350 0.333963 0.071 Uiso 1 1 calc DR U . . .
H2B_2 H 0.358979 0.682021 0.379626 0.071 Uiso 1 1 calc R U . . .
N3_2 N 0.38670(5) 0.6286(6) 0.19610(16) 0.0538(8) Uani 1 1 d D . . . .
C4_2 C 0.36560(7) 0.6196(8) 0.18931(18) 0.0551(10) Uani 1 1 d . . . . .
N5_2 N 0.35485(5) 0.6318(6) 0.23906(15) 0.0524(8) Uani 1 1 d . . . . .
H5_2 H 0.341084 0.619617 0.231939 0.063 Uiso 1 1 calc R U . . .
C6_2 C 0.36409(6) 0.6609(7) 0.29742(18) 0.0510(9) Uani 1 1 d . . . . .
C7_2 C 0.38576(7) 0.6858(7) 0.30515(19) 0.0509(9) Uani 1 1 d D . . . .
N8_2 N 0.39993(6) 0.7262(6) 0.35610(16) 0.0523(8) Uani 1 1 d . . . . .
C9_2 C 0.41803(7) 0.7261(6) 0.33736(19) 0.0515(9) Uani 1 1 d D . . . .
N10_2 N 0.41661(5) 0.6842(6) 0.27529(15) 0.0506(8) Uani 1 1 d D . . . .
C11_2 C 0.39557(6) 0.6638(6) 0.25371(18) 0.0493(9) Uani 1 1 d D . . . .
C12_2 C 0.43443(7) 0.6492(7) 0.24436(19) 0.0560(10) Uani 1 1 d D . . . .
H12_2 H 0.446620 0.612322 0.275759 0.067 Uiso 1 1 calc R U . . .
O13_2 O 0.44001(5) 0.8163(6) 0.21634(16) 0.0689(9) Uani 1 1 d D . . . .
C14_2 C 0.44523(8) 0.7713(9) 0.1579(2) 0.0725(15) Uani 1 1 d D U . . .
H14_2 H 0.458839 0.832238 0.153205 0.087 Uiso 1 1 calc R U . . .
C15_2 C 0.44775(7) 0.5631(9) 0.1565(2) 0.0720(16) Uani 1 1 d D U . . .
H15_2^a H 0.443177 0.518779 0.113921 0.086 Uiso 0.390(5) 1 calc R U P C 1
H15A_2^b H 0.445169 0.510447 0.114449 0.086 Uiso 0.610(5) 1 calc R U P C 2
C16_2 C 0.43160(7) 0.4995(7) 0.19534(19) 0.0598(11) Uani 1 1 d D . . . .
H16A_2 H 0.417164 0.499886 0.171997 0.072 Uiso 1 1 calc R U . . .
H16B_2 H 0.434911 0.374112 0.212664 0.072 Uiso 1 1 calc R U . . .
C17_2 C 0.42784(9) 0.8449(11) 0.1098(2) 0.0827(17) Uani 1 1 d D U . . .
H17A_2^a H 0.414281 0.785997 0.114301 0.099 Uiso 0.513(15) 1 calc R U P D 1
H17B_2^a H 0.426421 0.981156 0.114291 0.099 Uiso 0.513(15) 1 calc R U P D 1
H17C_2^b H 0.414658 0.774948 0.110800 0.099 Uiso 0.487(15) 1 calc R U P D 2
H17D_2^b H 0.425217 0.978057 0.117160 0.099 Uiso 0.487(15) 1 calc R U P D 2
O18_2^a O 0.4331(3) 0.802(4) 0.0507(4) 0.102(6) Uani 0.513(15) 1 d D U P D 1
Si19_2^a Si 0.41989(13) 0.8262(14) -0.0200(3) 0.121(3) Uani 0.513(15) 1 d D U P D 1
C20_2^a C 0.3978(4) 0.645(4) -0.0193(15) 0.235(14) Uani 0.513(15) 1 d D U P D 1
H20A_2^a H 0.400046 0.533534 -0.042855 0.352 Uiso 0.513(15) 1 d R U P D 1
H20B_2^a H 0.384106 0.699524 -0.035255 0.352 Uiso 0.513(15) 1 d R U P D 1
H20C_2^a H 0.398156 0.610214 0.023455 0.352 Uiso 0.513(15) 1 d R U P D 1
C21_2^a C 0.4060(3) 1.051(2) -0.0244(9) 0.135(8) Uani 0.513(15) 1 d D U P D 1
H21A_2^a H 0.398152 1.067783 -0.065500 0.202 Uiso 0.513(15) 1 calc R U P D 1
H21B_2^a H 0.396235 1.052451 0.005040 0.202 Uiso 0.513(15) 1 calc R U P D 1
H21C_2^a H 0.416248 1.151788 -0.015198 0.202 Uiso 0.513(15) 1 calc R U P D 1
C22_2^a C 0.4356(3) 0.746(2) -0.0759(5) 0.136(6) Uani 0.513(15) 1 d D U P D 1
C23_2^a C 0.4433(4) 0.545(2) -0.0623(9) 0.144(9) Uani 0.513(15) 1 d D U P D 1
H23A_2^a H 0.431208 0.460380 -0.066607 0.216 Uiso 0.513(15) 1 calc R U P D 1
H23B_2^a H 0.452640 0.508354 -0.091013 0.216 Uiso 0.513(15) 1 calc R U P D 1
H23C_2^a H 0.451013 0.537362 -0.020723 0.216 Uiso 0.513(15) 1 calc R U P D 1
C24_2^a C 0.4209(4) 0.750(3) -0.1385(7) 0.198(14) Uani 0.513(15) 1 d D U P D 1
H24A_2^a H 0.409771 0.657094 -0.138822 0.297 Uiso 0.513(15) 1 calc R U P D 1
H24B_2^a H 0.414641 0.873909 -0.145271 0.297 Uiso 0.513(15) 1 calc R U P D 1
H24C_2^a H 0.429126 0.721626 -0.170774 0.297 Uiso 0.513(15) 1 calc R U P D 1
C25_2^a C 0.4536(4) 0.885(3) -0.0701(9) 0.158(9) Uani 0.513(15) 1 d D U P D 1
H25A_2^a H 0.447902 1.009911 -0.079093 0.237 Uiso 0.513(15) 1 calc R U P D 1
H25B_2^a H 0.461379 0.881326 -0.028592 0.237 Uiso 0.513(15) 1 calc R U P D 1
H25C_2^a H 0.463006 0.852318 -0.098881 0.237 Uiso 0.513(15) 1 calc R U P D 1
O26_2^a O 0.46639(17) 0.4672(19) 0.1814(7) 0.062(4) Uani 0.390(5) 1 d D U P C 1
Si27_2^a Si 0.48162(5) 0.3227(5) 0.15027(13) 0.0529(11) Uani 0.390(5) 1 d D U P C 1
C28_2^a C 0.4910(5) 0.139(3) 0.2080(8) 0.081(6) Uani 0.390(5) 1 d D U P C 1
H28A_2^a H 0.500064 0.051358 0.190913 0.122 Uiso 0.390(5) 1 calc R U P C 1
H28B_2^a H 0.498909 0.198005 0.244318 0.122 Uiso 0.390(5) 1 calc R U P C 1
H28C_2^a H 0.478841 0.073045 0.219051 0.122 Uiso 0.390(5) 1 calc R U P C 1
C29_2^a C 0.4667(4) 0.210(4) 0.0813(10) 0.073(6) Uani 0.390(5) 1 d D U P C 1
H29A_2^a H 0.475952 0.124969 0.063600 0.109 Uiso 0.390(5) 1 calc R U P C 1
H29B_2^a H 0.454821 0.139479 0.092547 0.109 Uiso 0.390(5) 1 calc R U P C 1
H29C_2^a H 0.461323 0.305412 0.051405 0.109 Uiso 0.390(5) 1 calc R U P C 1
C30_2^a C 0.50420(15) 0.4624(17) 0.1312(5) 0.068(3) Uani 0.390(5) 1 d D U P C 1
C31_2^a C 0.5150(4) 0.563(4) 0.1886(8) 0.082(7) Uani 0.390(5) 1 d D U P C 1
H31A_2^a H 0.519835 0.471532 0.220300 0.123 Uiso 0.390(5) 1 calc R U P C 1
H31B_2^a H 0.526982 0.634481 0.179114 0.123 Uiso 0.390(5) 1 calc R U P C 1
H31C_2^a H 0.504898 0.647900 0.203067 0.123 Uiso 0.390(5) 1 calc R U P C 1
C32_2^a C 0.4964(2) 0.604(2) 0.0809(7) 0.073(4) Uani 0.390(5) 1 d D U P C 1
H32A_2^a H 0.489586 0.537561 0.044537 0.109 Uiso 0.390(5) 1 calc R U P C 1
H32B_2^a H 0.486291 0.688569 0.094943 0.109 Uiso 0.390(5) 1 calc R U P C 1
H32C_2^a H 0.508374 0.675150 0.070991 0.109 Uiso 0.390(5) 1 calc R U P C 1
C33_2^a C 0.5198(2) 0.326(3) 0.1085(7) 0.098(6) Uani 0.390(5) 1 d D U P C 1
H33A_2^a H 0.512854 0.262510 0.071854 0.148 Uiso 0.390(5) 1 calc R U P C 1
H33B_2^a H 0.531983 0.395721 0.098971 0.148 Uiso 0.390(5) 1 calc R U P C 1
H33C_2^a H 0.524544 0.234288 0.140207 0.148 Uiso 0.390(5) 1 calc R U P C 1
O18_2^b O 0.4345(2) 0.822(4) 0.0524(4) 0.085(5) Uani 0.487(15) 1 d D U P D 2
Si19_2^b Si 0.41490(13) 0.7710(12) -0.0013(4) 0.113(3) Uani 0.487(15) 1 d D U P D 2
C20_2^b C 0.4070(4) 0.520(2) 0.0114(13) 0.174(11) Uani 0.487(15) 1 d D U P D 2
H20D_2^b H 0.395256 0.484147 -0.020088 0.261 Uiso 0.487(15) 1 calc R U P D 2
H20E_2^b H 0.419007 0.437297 0.009266 0.261 Uiso 0.487(15) 1 calc R U P D 2
H20F_2^b H 0.402733 0.508272 0.051497 0.261 Uiso 0.487(15) 1 calc R U P D 2
C21_2^b C 0.3915(3) 0.918(4) 0.0012(9) 0.188(14) Uani 0.487(15) 1 d D U P D 2
H21D_2^b H 0.380262 0.881985 -0.031752 0.283 Uiso 0.487(15) 1 calc R U P D 2
H21E_2^b H 0.386658 0.901479 0.040374 0.283 Uiso 0.487(15) 1 calc R U P D 2
H21F_2^b H 0.395163 1.049029 -0.003686 0.283 Uiso 0.487(15) 1 calc R U P D 2
C22_2^b C 0.4252(3) 0.783(3) -0.0736(6) 0.166(8) Uani 0.487(15) 1 d D U P D 2
C23_2^b C 0.4410(5) 0.623(5) -0.0704(10) 0.240(17) Uani 0.487(15) 1 d D U P D 2
H23D_2^b H 0.433686 0.504278 -0.068946 0.361 Uiso 0.487(15) 1 calc R U P D 2
H23E_2^b H 0.447977 0.626363 -0.106423 0.361 Uiso 0.487(15) 1 calc R U P D 2
H23F_2^b H 0.451581 0.636835 -0.033767 0.361 Uiso 0.487(15) 1 calc R U P D 2
C24_2^b C 0.4056(4) 0.747(5) -0.1226(10) 0.248(19) Uani 0.487(15) 1 d D U P D 2
H24D_2^b H 0.395834 0.851755 -0.123485 0.372 Uiso 0.487(15) 1 calc R U P D 2
H24E_2^b H 0.410063 0.734609 -0.162518 0.372 Uiso 0.487(15) 1 calc R U P D 2
H24F_2^b H 0.398661 0.632332 -0.112930 0.372 Uiso 0.487(15) 1 calc R U P D 2
C25_2^b C 0.4344(7) 0.979(4) -0.0762(13) 0.246(16) Uani 0.487(15) 1 d D U P D 2
H25D_2^b H 0.423059 1.071471 -0.078175 0.369 Uiso 0.487(15) 1 calc R U P D 2
H25E_2^b H 0.444765 1.001197 -0.039696 0.369 Uiso 0.487(15) 1 calc R U P D 2
H25F_2^b H 0.441161 0.990726 -0.112351 0.369 Uiso 0.487(15) 1 calc R U P D 2
O26_2^b O 0.46941(11) 0.5344(14) 0.1877(4) 0.063(3) Uani 0.610(5) 1 d D U P C 2
Si27_2^b Si 0.49002(3) 0.5022(4) 0.15117(9) 0.0585(7) Uani 0.610(5) 1 d D U P C 2
C28_2^b C 0.48770(18) 0.6530(19) 0.0825(5) 0.080(3) Uani 0.610(5) 1 d D U P C 2
H28D_2^b H 0.499832 0.632440 0.061840 0.120 Uiso 0.610(5) 1 calc R U P C 2
H28E_2^b H 0.474742 0.622239 0.054867 0.120 Uiso 0.610(5) 1 calc R U P C 2
H28F_2^b H 0.487301 0.783870 0.094689 0.120 Uiso 0.610(5) 1 calc R U P C 2
C29_2^b C 0.5138(2) 0.572(2) 0.2059(7) 0.075(4) Uani 0.610(5) 1 d D U P C 2
H29D_2^b H 0.526348 0.555417 0.186910 0.113 Uiso 0.610(5) 1 calc R U P C 2
H29E_2^b H 0.512520 0.702292 0.217347 0.113 Uiso 0.610(5) 1 calc R U P C 2
H29F_2^b H 0.514904 0.493357 0.242355 0.113 Uiso 0.610(5) 1 calc R U P C 2
C30_2^b C 0.49089(14) 0.2519(11) 0.1311(3) 0.071(2) Uani 0.610(5) 1 d D U P C 2
C31_2^b C 0.4712(3) 0.196(3) 0.0860(8) 0.079(5) Uani 0.610(5) 1 d D U P C 2
H31D_2^b H 0.470129 0.273679 0.049610 0.119 Uiso 0.610(5) 1 calc R U P C 2
H31E_2^b H 0.472403 0.064693 0.074608 0.119 Uiso 0.610(5) 1 calc R U P C 2
H31F_2^b H 0.458698 0.212335 0.105156 0.119 Uiso 0.610(5) 1 calc R U P C 2
C32_2^b C 0.51022(17) 0.207(2) 0.1003(6) 0.104(4) Uani 0.610(5) 1 d D U P C 2
H32D_2^b H 0.523115 0.241353 0.127736 0.156 Uiso 0.610(5) 1 calc R U P C 2
H32E_2^b H 0.510457 0.073843 0.091299 0.156 Uiso 0.610(5) 1 calc R U P C 2
H32F_2^b H 0.509338 0.278236 0.062449 0.156 Uiso 0.610(5) 1 calc R U P C 2
C33_2^b C 0.4923(3) 0.127(2) 0.1880(5) 0.081(4) Uani 0.610(5) 1 d D U P C 2
H33D_2^b H 0.504755 0.161098 0.217168 0.121 Uiso 0.610(5) 1 calc R U P C 2
H33E_2^b H 0.479662 0.143967 0.206691 0.121 Uiso 0.610(5) 1 calc R U P C 2
H33F_2^b H 0.493367 -0.003675 0.176143 0.121 Uiso 0.610(5) 1 calc R U P C 2
C34_2 C 0.43768(7) 0.7741(7) 0.3793(2) 0.0584(10) Uani 1 1 d . . . . .
C35_2 C 0.43775(8) 0.7345(8) 0.4421(2) 0.0623(12) Uani 1 1 d . . . . .
H35_2 H 0.426269 0.670455 0.454586 0.075 Uiso 1 1 calc R U . . .
C36_2 C 0.45469(9) 0.7902(9) 0.4847(3) 0.0746(15) Uani 1 1 d . . . . .
H36_2 H 0.454330 0.769992 0.526637 0.090 Uiso 1 1 calc R U . . .
C37_2 C 0.47159(9) 0.8720(10) 0.4679(3) 0.0838(18) Uani 1 1 d . . . . .
H37_2 H 0.483232 0.905169 0.497822 0.101 Uiso 1 1 calc R U . . .
C38_2 C 0.47207(9) 0.9083(9) 0.4072(3) 0.0763(15) Uani 1 1 d . . . . .
H38_2 H 0.484007 0.966652 0.395347 0.092 Uiso 1 1 calc R U . . .
C39_2 C 0.45479(8) 0.8582(7) 0.3631(3) 0.0639(12) Uani 1 1 d . . . . .
H39_2 H 0.455133 0.883776 0.321428 0.077 Uiso 1 1 calc R U . . .
O1_3 O 0.47863(4) 0.3733(5) 0.53891(12) 0.0520(7) Uani 1 1 d . . . . .
N2_3 N 0.47908(6) 0.3751(6) 0.33388(16) 0.0578(9) Uani 1 1 d . . . . .
H2A_3 H 0.492568 0.401915 0.341861 0.069 Uiso 1 1 calc DR U . . .
H2B_3 H 0.472829 0.363306 0.295957 0.069 Uiso 1 1 calc R U . . .
N3_3 N 0.44698(5) 0.3007(5) 0.48107(14) 0.0453(7) Uani 1 1 d D . . . .
C4_3 C 0.46748(6) 0.3476(6) 0.48790(18) 0.0466(8) Uani 1 1 d . . . . .
N5_3 N 0.47770(5) 0.3705(5) 0.43728(14) 0.0464(7) Uani 1 1 d . . . . .
H5_3 H 0.491180 0.398410 0.443989 0.056 Uiso 1 1 calc R U . . .
C6_3 C 0.46819(6) 0.3526(6) 0.37885(18) 0.0472(8) Uani 1 1 d . . . . .
C7_3 C 0.44708(6) 0.3047(6) 0.37155(17) 0.0459(8) Uani 1 1 d D . . . .
N8_3 N 0.43317(5) 0.2700(5) 0.31858(14) 0.0475(7) Uani 1 1 d . . . . .
C9_3 C 0.41554(6) 0.2237(6) 0.33696(18) 0.0483(9) Uani 1 1 d D . . . .
N10_3 N 0.41734(5) 0.2255(5) 0.40103(14) 0.0450(7) Uani 1 1 d D . . . .
C11_3 C 0.43779(6) 0.2795(6) 0.42285(17) 0.0451(8) Uani 1 1 d D . . . .
C12_3 C 0.40070(6) 0.1679(7) 0.43391(18) 0.0515(9) Uani 1 1 d D . . . .
H12_3 H 0.392725 0.063280 0.411294 0.062 Uiso 1 1 calc R U . . .
O13_3 O 0.38657(4) 0.3209(5) 0.43699(13) 0.0593(8) Uani 1 1 d D . . . .
C14_3 C 0.38555(6) 0.3674(7) 0.49911(18) 0.0549(10) Uani 1 1 d D U . . .
H14_3 H 0.372927 0.306130 0.511327 0.066 Uiso 1 1 calc R U . . .
C15_3 C 0.40532(6) 0.2825(7) 0.53556(17) 0.0513(9) Uani 1 1 d D . . . .
H15_3 H 0.417530 0.367778 0.534652 0.062 Uiso 1 1 calc R U . . .
C16_3 C 0.40822(6) 0.1058(7) 0.49972(17) 0.0528(9) Uani 1 1 d D . . . .
H16A_3 H 0.399516 0.002517 0.511400 0.063 Uiso 1 1 calc R U . . .
H16B_3 H 0.423146 0.066506 0.505762 0.063 Uiso 1 1 calc R U . . .
C17_3 C 0.38375(7) 0.5751(8) 0.5067(2) 0.0633(12) Uani 1 1 d D U . . .
H17A_3^a H 0.385737 0.602715 0.550742 0.076 Uiso 0.789(5) 1 calc R U P E 1
H17B_3^a H 0.395496 0.634655 0.490180 0.076 Uiso 0.789(5) 1 calc R U P E 1
H17C_3^b H 0.388106 0.615053 0.549344 0.076 Uiso 0.211(5) 1 calc R U P E 2
H17D_3^b H 0.391752 0.645266 0.479723 0.076 Uiso 0.211(5) 1 calc R U P E 2
O18_3^a O 0.36482(7) 0.6603(7) 0.4792(2) 0.0547(12) Uani 0.789(5) 1 d D U P E 1
Si19_3^a Si 0.34823(2) 0.7731(2) 0.51674(6) 0.0483(5) Uani 0.789(5) 1 d D U P E 1
C20_3^a C 0.36241(15) 0.8942(17) 0.5855(4) 0.067(2) Uani 0.789(5) 1 d D U P E 1
H20A_3^a H 0.368460 0.801645 0.615589 0.101 Uiso 0.789(5) 1 calc R U P E 1
H20B_3^a H 0.352520 0.973243 0.603023 0.101 Uiso 0.789(5) 1 calc R U P E 1
H20C_3^a H 0.373682 0.971329 0.573953 0.101 Uiso 0.789(5) 1 calc R U P E 1
C21_3^a C 0.33589(16) 0.9476(14) 0.4606(4) 0.071(3) Uani 0.789(5) 1 d D U P E 1
H21A_3^a H 0.346888 1.021621 0.446227 0.107 Uiso 0.789(5) 1 calc R U P E 1
H21B_3^a H 0.326756 1.029679 0.479923 0.107 Uiso 0.789(5) 1 calc R U P E 1
H21C_3^a H 0.327527 0.883559 0.426137 0.107 Uiso 0.789(5) 1 calc R U P E 1
C22_3^a C 0.32843(9) 0.6067(9) 0.5405(3) 0.0638(15) Uani 0.789(5) 1 d D U P E 1
C23_3^a C 0.33864(19) 0.4804(17) 0.5915(5) 0.078(3) Uani 0.789(5) 1 d D U P E 1
H23A_3^a H 0.327745 0.408670 0.607234 0.117 Uiso 0.789(5) 1 calc R U P E 1
H23B_3^a H 0.346389 0.556027 0.624212 0.117 Uiso 0.789(5) 1 calc R U P E 1
H23C_3^a H 0.348363 0.395042 0.575830 0.117 Uiso 0.789(5) 1 calc R U P E 1
C24_3^a C 0.31130(10) 0.7224(13) 0.5652(4) 0.084(2) Uani 0.789(5) 1 d D U P E 1
H24A_3^a H 0.304423 0.805520 0.533179 0.127 Uiso 0.789(5) 1 calc R U P E 1
H24B_3^a H 0.300833 0.638430 0.577870 0.127 Uiso 0.789(5) 1 calc R U P E 1
H24C_3^a H 0.317835 0.796504 0.600085 0.127 Uiso 0.789(5) 1 calc R U P E 1
C25_3^a C 0.31844(16) 0.4951(18) 0.4848(4) 0.081(3) Uani 0.789(5) 1 d D U P E 1
H25A_3^a H 0.329234 0.419186 0.470194 0.122 Uiso 0.789(5) 1 calc R U P E 1
H25B_3^a H 0.312251 0.580785 0.452655 0.122 Uiso 0.789(5) 1 calc R U P E 1
H25C_3^a H 0.307438 0.413961 0.495970 0.122 Uiso 0.789(5) 1 calc R U P E 1
O18_3^b O 0.36075(18) 0.590(3) 0.4871(8) 0.077(6) Uani 0.211(5) 1 d D U P E 2
Si19_3^b Si 0.33917(9) 0.5990(9) 0.5190(3) 0.0563(19) Uani 0.211(5) 1 d D U P E 2
C20_3^b C 0.3159(4) 0.520(5) 0.4647(14) 0.080(11) Uani 0.211(5) 1 d D U P E 2
H20D_3^b H 0.307308 0.627566 0.449527 0.120 Uiso 0.211(5) 1 calc R U P E 2
H20E_3^b H 0.307503 0.434387 0.485339 0.120 Uiso 0.211(5) 1 calc R U P E 2
H20F_3^b H 0.320604 0.455403 0.430470 0.120 Uiso 0.211(5) 1 calc R U P E 2
C21_3^b C 0.3422(7) 0.450(5) 0.5880(13) 0.070(11) Uani 0.211(5) 1 d D U P E 2
H21D_3^b H 0.344609 0.320543 0.576584 0.105 Uiso 0.211(5) 1 calc R U P E 2
H21E_3^b H 0.329464 0.456632 0.606502 0.105 Uiso 0.211(5) 1 calc R U P E 2
H21F_3^b H 0.354295 0.492986 0.617141 0.105 Uiso 0.211(5) 1 calc R U P E 2
C22_3^b C 0.3373(3) 0.8532(18) 0.5378(9) 0.071(5) Uani 0.211(5) 1 d D U P E 2
C23_3^b C 0.3369(7) 0.965(4) 0.4791(14) 0.097(12) Uani 0.211(5) 1 d D U P E 2
H23D_3^b H 0.342726 1.089187 0.488923 0.145 Uiso 0.211(5) 1 calc R U P E 2
H23E_3^b H 0.322311 0.976653 0.458311 0.145 Uiso 0.211(5) 1 calc R U P E 2
H23F_3^b H 0.345263 0.900789 0.452500 0.145 Uiso 0.211(5) 1 calc R U P E 2
C24_3^b C 0.3171(4) 0.894(4) 0.5642(16) 0.104(10) Uani 0.211(5) 1 d D U P E 2
H24D_3^b H 0.304850 0.856299 0.534777 0.156 Uiso 0.211(5) 1 calc R U P E 2
H24E_3^b H 0.317368 0.823548 0.601969 0.156 Uiso 0.211(5) 1 calc R U P E 2
H24F_3^b H 0.316302 1.027152 0.572544 0.156 Uiso 0.211(5) 1 calc R U P E 2
C25_3^b C 0.3561(5) 0.913(5) 0.5847(17) 0.086(12) Uani 0.211(5) 1 d D U P E 2
H25D_3^b H 0.369159 0.883122 0.569539 0.129 Uiso 0.211(5) 1 calc R U P E 2
H25E_3^b H 0.355750 0.846969 0.622971 0.129 Uiso 0.211(5) 1 calc R U P E 2
H25F_3^b H 0.355391 1.047446 0.591553 0.129 Uiso 0.211(5) 1 calc R U P E 2
O26_3 O 0.40261(5) 0.2509(5) 0.59632(12) 0.0584(8) Uani 1 1 d D . . . .
Si27_3 Si 0.42221(2) 0.2987(2) 0.65291(6) 0.0652(4) Uani 1 1 d D . . . .
C28_3 C 0.44556(8) 0.1521(10) 0.6449(3) 0.0802(16) Uani 1 1 d D . . . .
H28A_3 H 0.441978 0.020404 0.648475 0.120 Uiso 1 1 calc R U . . .
H28B_3 H 0.457261 0.184420 0.676965 0.120 Uiso 1 1 calc R U . . .
H28C_3 H 0.449681 0.174398 0.605057 0.120 Uiso 1 1 calc R U . . .
C29_3 C 0.42895(11) 0.5487(9) 0.6506(3) 0.096(2) Uani 1 1 d D . . . .
H29A_3 H 0.433042 0.578297 0.611220 0.144 Uiso 1 1 calc R U . . .
H29B_3 H 0.440667 0.576429 0.683182 0.144 Uiso 1 1 calc R U . . .
H29C_3 H 0.416704 0.623722 0.656274 0.144 Uiso 1 1 calc R U . . .
C30_3 C 0.41133(9) 0.2424(11) 0.7236(2) 0.091(2) Uani 1 1 d D . . . .
C31_3 C 0.40543(16) 0.0381(14) 0.7252(3) 0.138(4) Uani 1 1 d D . . . .
H31A_3 H 0.401955 0.007255 0.765219 0.207 Uiso 1 1 calc R U . . .
H31B_3 H 0.417302 -0.038438 0.717352 0.207 Uiso 1 1 calc R U . . .
H31C_3 H 0.393212 0.013531 0.693865 0.207 Uiso 1 1 calc R U . . .
C32_3 C 0.39120(12) 0.357(2) 0.7255(4) 0.156(6) Uani 1 1 d D . . . .
H32A_3 H 0.381647 0.342985 0.686878 0.234 Uiso 1 1 calc R U . . .
H32B_3 H 0.394899 0.488522 0.732062 0.234 Uiso 1 1 calc R U . . .
H32C_3 H 0.384254 0.312260 0.758815 0.234 Uiso 1 1 calc R U . . .
C33_3 C 0.42807(12) 0.2887(17) 0.7796(3) 0.118(3) Uani 1 1 d D . . . .
H33A_3 H 0.422380 0.261401 0.816858 0.178 Uiso 1 1 calc R U . . .
H33B_3 H 0.431756 0.420841 0.778800 0.178 Uiso 1 1 calc R U . . .
H33C_3 H 0.440657 0.212986 0.778482 0.178 Uiso 1 1 calc R U . . .
C34_3 C 0.39660(6) 0.1778(6) 0.29247(19) 0.0505(9) Uani 1 1 d . . . . .
C35_3 C 0.40035(7) 0.1105(7) 0.23623(18) 0.0523(9) Uani 1 1 d . . . . .
H35_3 H 0.414356 0.088262 0.229761 0.063 Uiso 1 1 calc R U . . .
C36_3 C 0.38374(8) 0.0764(8) 0.1901(2) 0.0623(12) Uani 1 1 d . . . . .
H36_3 H 0.386398 0.033192 0.151722 0.075 Uiso 1 1 calc R U . . .
C37_3 C 0.36339(8) 0.1045(8) 0.1994(2) 0.0666(12) Uani 1 1 d . . . . .
H37_3 H 0.351960 0.079438 0.167813 0.080 Uiso 1 1 calc R U . . .
C38_3 C 0.35975(7) 0.1691(9) 0.2544(2) 0.0666(13) Uani 1 1 d . . . . .
H38_3 H 0.345657 0.187451 0.260821 0.080 Uiso 1 1 calc R U . . .
C39_3 C 0.37607(7) 0.2084(8) 0.3012(2) 0.0618(12) Uani 1 1 d . . . . .
H39_3 H 0.373205 0.255777 0.338873 0.074 Uiso 1 1 calc R U . . .
O107_5 O 0.31189(6) 0.4975(7) 0.32469(16) 0.0636(12) Uani 0.868(8) 1 d . . P . .
H107_5 H 0.309947 0.520975 0.287284 0.095 Uiso 0.868(8) 1 calc DR U P . .
C101_5 C 0.31291(12) 0.3036(12) 0.3335(3) 0.080(2) Uani 0.868(8) 1 d . . P . .
H10A_5 H 0.308337 0.240641 0.294623 0.120 Uiso 0.868(8) 1 calc R U P . .
H10B_5 H 0.303684 0.267681 0.362497 0.120 Uiso 0.868(8) 1 calc R U P . .
H10C_5 H 0.327409 0.267541 0.349505 0.120 Uiso 0.868(8) 1 calc R U P . .
C103_6^a C 0.35534(19) 0.3458(14) 0.0093(4) 0.074(3) Uani 0.5 1 d D . P F 1
H10A_6^a H 0.364117 0.312650 -0.021166 0.110 Uiso 0.5 1 calc R U P F 1
H10B_6^a H 0.340600 0.317354 -0.006510 0.110 Uiso 0.5 1 calc R U P F 1
H10C_6^a H 0.359849 0.274203 0.046530 0.110 Uiso 0.5 1 calc R U P F 1
O105_6^a O 0.35754(11) 0.5468(12) 0.0229(3) 0.071(2) Uani 0.5 1 d D . P F 1
H105_6^a H 0.359107 0.562952 0.060734 0.106 Uiso 0.5 1 calc R U P F 1
C102_7 C 0.48292(13) 0.7070(14) 0.6456(4) 0.079(2) Uani 0.706(8) 1 d . . P . .
H10A_7 H 0.487863 0.739032 0.607503 0.119 Uiso 0.706(8) 1 calc R U P . .
H10B_7 H 0.493178 0.749981 0.680064 0.119 Uiso 0.706(8) 1 calc R U P . .
H10C_7 H 0.469338 0.767298 0.646674 0.119 Uiso 0.706(8) 1 calc R U P . .
O106_7 O 0.48061(6) 0.5146(8) 0.64904(19) 0.0575(13) Uani 0.706(8) 1 d . . P . .
H106_7 H 0.475561 0.472721 0.614594 0.086 Uiso 0.706(8) 1 calc R U P . .
O104_8^a O 0.35523(15) 0.857(2) 0.0451(5) 0.122(4) Uani 0.5 1 d . . P G 1
O100_9^b O 0.3585(3) 0.242(2) 0.0633(6) 0.069(4) Uani 0.25 1 d . . P H 2

loop_
_atom_site_aniso_label
_atom_site_aniso_U_11
_atom_site_aniso_U_22
_atom_site_aniso_U_33
_atom_site_aniso_U_23
_atom_site_aniso_U_13
_atom_site_aniso_U_12
O1_1 0.0494(16) 0.077(2) 0.0476(14) 0.0042(15) -0.0048(12) -0.0054(15)
N2_1 0.049(2) 0.102(3) 0.055(2) 0.009(2) 0.0064(16) -0.002(2)
N3_1 0.0480(18) 0.0527(19) 0.0437(16) 0.0009(14) -0.0037(13) -0.0048(15)
C4_1 0.044(2) 0.053(2) 0.0453(19) 0.0007(17) -0.0057(15) 0.0010(17)
N5_1 0.0429(17) 0.056(2) 0.0546(18) 0.0020(16) 0.0016(14) -0.0037(15)
C6_1 0.052(2) 0.053(2) 0.051(2) 0.0048(18) 0.0025(17) 0.0033(19)
C7_1 0.043(2) 0.046(2) 0.051(2) 0.0024(16) -0.0006(15) 0.0036(16)
N8_1 0.0509(19) 0.0471(18) 0.0477(17) 0.0005(14) 0.0014(14) 0.0025(15)
C9_1 0.049(2) 0.0404(18) 0.0436(17) 0.0017(15) -0.0029(14) 0.0032(16)
N10_1 0.0421(16) 0.0470(18) 0.0438(15) 0.0013(13) -0.0038(12) 0.0006(14)
C11_1 0.0432(19) 0.043(2) 0.0481(19) 0.0022(16) -0.0042(15) -0.0004(16)
C12_1 0.045(2) 0.051(2) 0.050(2) -0.0013(17) -0.0021(16) -0.0037(17)
O13_1 0.0534(17) 0.0617(19) 0.0630(18) 0.0012(15) 0.0079(14) 0.0071(14)
C14_1 0.056(3) 0.084(4) 0.054(2) -0.007(2) 0.0055(19) 0.017(2)
C15_1 0.049(2) 0.088(4) 0.045(2) 0.002(2) 0.0008(17) -0.002(2)
C16_1 0.049(2) 0.057(2) 0.051(2) 0.0019(18) 0.0033(17) -0.0054(19)
C17_1 0.072(3) 0.077(3) 0.067(3) -0.009(3) 0.002(2) 0.017(3)
O18_1 0.085(3) 0.093(3) 0.0640(19) -0.007(2) -0.0063(17) 0.023(2)
Si19_1^a 0.0512(13) 0.0884(15) 0.0622(12) 0.0101(10) -0.0055(9) 0.0043(9)
C20_1^a 0.080(7) 0.087(7) 0.146(11) 0.019(7) -0.019(7) -0.018(6)
C21_1^a 0.061(5) 0.085(6) 0.100(6) 0.014(5) -0.019(4) -0.014(4)
C22_1^a 0.087(5) 0.167(9) 0.056(4) 0.017(5) -0.013(4) 0.011(6)
C23_1^a 0.113(9) 0.27(2) 0.061(7) 0.025(9) 0.008(6) -0.032(11)
C24_1^a 0.140(11) 0.217(19) 0.070(6) 0.027(8) -0.034(6) -0.002(11)
C25_1^a 0.209(19) 0.198(13) 0.069(6) -0.020(9) 0.016(10) 0.026(13)
O26_1^a 0.044(3) 0.094(4) 0.051(4) 0.005(3) 0.007(2) -0.004(3)
Si27_1^a 0.0444(9) 0.0669(12) 0.0499(9) 0.0024(7) 0.0079(6) 0.0067(8)
C28_1^a 0.086(8) 0.078(6) 0.067(5) -0.006(5) 0.016(5) -0.022(6)
C29_1^a 0.051(5) 0.078(5) 0.059(4) 0.009(4) 0.012(3) 0.012(4)
C30_1^a 0.044(3) 0.091(5) 0.066(4) 0.006(3) 0.008(3) 0.015(3)
C31_1^a 0.058(5) 0.104(8) 0.090(7) 0.016(6) 0.001(4) 0.028(5)
C32_1^a 0.070(8) 0.107(8) 0.070(5) -0.014(5) 0.020(4) 0.029(6)
C33_1^a 0.056(4) 0.125(8) 0.108(7) 0.023(6) 0.031(4) 0.024(5)
Si19_1^b 0.093(7) 0.159(8) 0.063(4) 0.013(4) 0.019(4) 0.062(6)
C20_1^b 0.09(2) 0.25(4) 0.08(3) 0.04(3) 0.021(19) 0.00(2)
C21_1^b 0.09(2) 0.11(2) 0.16(3) 0.01(2) -0.04(2) 0.06(2)
C22_1^b 0.080(12) 0.095(14) 0.080(11) -0.003(10) -0.009(8) 0.028(10)
C23_1^b 0.054(12) 0.088(16) 0.10(2) -0.028(14) -0.009(11) 0.016(11)
C24_1^b 0.12(2) 0.16(4) 0.095(16) -0.001(19) -0.033(16) 0.05(2)
C25_1^b 0.10(2) 0.09(2) 0.13(2) -0.035(17) 0.024(17) 0.000(17)
O26_1^b 0.052(8) 0.147(18) 0.055(11) -0.021(11) 0.010(7) -0.020(10)
Si27_1^b 0.049(3) 0.081(4) 0.059(3) -0.003(2) 0.009(2) -0.003(2)
C28_1^b 0.098(18) 0.12(2) 0.079(17) 0.011(16) -0.005(14) 0.045(19)
C29_1^b 0.056(16) 0.079(13) 0.084(13) -0.019(11) 0.022(10) 0.004(12)
C30_1^b 0.057(9) 0.095(12) 0.082(10) 0.006(9) 0.002(8) 0.002(9)
C31_1^b 0.09(2) 0.09(2) 0.084(15) 0.003(14) -0.011(13) 0.008(18)
C32_1^b 0.067(14) 0.101(19) 0.087(13) 0.032(13) 0.009(11) 0.002(15)
C33_1^b 0.075(12) 0.11(2) 0.13(2) 0.044(17) 0.027(13) -0.001(14)
C34_1 0.051(2) 0.044(2) 0.051(2) 0.0024(17) -0.0047(16) 0.0023(17)
C35_1 0.052(2) 0.051(2) 0.058(2) 0.0050(19) -0.0034(18) 0.0004(19)
C36_1 0.052(2) 0.061(3) 0.072(3) 0.010(2) -0.009(2) -0.001(2)
C37_1 0.061(3) 0.068(3) 0.057(2) 0.009(2) -0.015(2) -0.007(2)
C38_1 0.074(3) 0.060(3) 0.051(2) 0.004(2) -0.011(2) -0.009(2)
C39_1 0.059(2) 0.052(2) 0.049(2) 0.0002(18) -0.0052(18) -0.0022(19)
O1_2 0.0498(16) 0.101(3) 0.0442(14) -0.0018(16) -0.0003(12) 0.0071(18)
N2_2 0.0450(18) 0.087(3) 0.0439(17) -0.0046(18) 0.0014(13) 0.0079(19)
N3_2 0.0438(18) 0.065(2) 0.0508(18) 0.0040(16) 0.0034(14) 0.0074(16)
C4_2 0.043(2) 0.074(3) 0.046(2) 0.000(2) -0.0008(16) 0.007(2)
N5_2 0.0407(17) 0.071(2) 0.0441(16) 0.0031(16) 0.0014(13) 0.0052(16)
C6_2 0.044(2) 0.062(3) 0.0453(19) 0.0013(18) 0.0032(15) 0.0061(18)
C7_2 0.045(2) 0.056(2) 0.051(2) 0.0026(18) 0.0055(16) 0.0089(18)
N8_2 0.0461(18) 0.059(2) 0.0494(17) -0.0034(15) 0.0008(14) 0.0063(15)
C9_2 0.050(2) 0.053(2) 0.051(2) 0.0003(17) 0.0061(17) 0.0094(18)
N10_2 0.0404(17) 0.060(2) 0.0505(17) 0.0033(16) 0.0037(13) 0.0088(15)
C11_2 0.043(2) 0.054(2) 0.050(2) 0.0030(17) 0.0043(15) 0.0072(17)
C12_2 0.044(2) 0.069(3) 0.055(2) 0.007(2) 0.0103(17) 0.013(2)
O13_2 0.0583(19) 0.081(2) 0.071(2) 0.0134(18) 0.0201(16) 0.0054(17)
C14_2 0.048(2) 0.105(4) 0.066(3) 0.025(3) 0.012(2) 0.009(3)
C15_2 0.057(3) 0.111(5) 0.050(2) 0.018(3) 0.0130(19) 0.035(3)
C16_2 0.056(3) 0.075(3) 0.049(2) 0.005(2) 0.0105(18) 0.017(2)
C17_2 0.065(3) 0.101(5) 0.080(3) 0.031(3) 0.006(3) 0.007(3)
O18_2^a 0.102(12) 0.123(13) 0.076(7) 0.040(9) -0.005(7) 0.013(10)
Si19_2^a 0.105(4) 0.165(6) 0.087(3) 0.033(4) -0.003(3) 0.059(4)
C20_2^a 0.22(3) 0.13(2) 0.33(4) 0.03(3) -0.03(2) -0.05(2)
C21_2^a 0.134(15) 0.085(10) 0.160(17) 0.025(10) -0.052(12) 0.021(10)
C22_2^a 0.203(17) 0.094(10) 0.085(9) 0.026(8) -0.057(10) 0.031(10)
C23_2^a 0.21(2) 0.117(12) 0.093(14) 0.011(10) -0.018(13) 0.084(13)
C24_2^a 0.29(3) 0.158(19) 0.103(12) -0.033(12) -0.095(17) 0.13(2)
C25_2^a 0.24(2) 0.150(19) 0.086(10) 0.019(12) 0.030(14) -0.032(17)
O26_2^a 0.047(5) 0.088(10) 0.051(5) -0.007(6) 0.011(4) 0.017(6)
Si27_2^a 0.0530(18) 0.062(2) 0.0445(15) 0.0010(13) 0.0093(12) 0.0137(14)
C28_2^a 0.116(14) 0.071(10) 0.053(10) 0.005(8) 0.004(10) 0.034(9)
C29_2^a 0.080(13) 0.080(14) 0.057(10) -0.008(9) 0.008(8) 0.008(10)
C30_2^a 0.051(6) 0.100(9) 0.052(6) 0.002(5) 0.006(5) 0.011(6)
C31_2^a 0.067(12) 0.121(17) 0.055(9) -0.006(9) 0.001(7) -0.002(10)
C32_2^a 0.055(10) 0.101(12) 0.066(7) 0.013(8) 0.020(7) -0.007(8)
C33_2^a 0.062(9) 0.162(18) 0.072(9) -0.019(10) 0.012(7) 0.030(11)
O18_2^b 0.068(9) 0.117(12) 0.065(6) 0.029(8) -0.005(5) -0.001(8)
Si19_2^b 0.105(4) 0.125(5) 0.090(4) -0.003(4) -0.043(3) -0.011(4)
C20_2^b 0.137(18) 0.121(16) 0.24(3) -0.008(18) -0.038(18) -0.048(13)
C21_2^b 0.20(2) 0.20(3) 0.124(14) -0.047(17) -0.089(14) 0.12(2)
C22_2^b 0.214(19) 0.163(18) 0.092(11) 0.013(12) -0.063(11) 0.022(14)
C23_2^b 0.33(3) 0.28(3) 0.082(13) 0.06(2) -0.059(17) 0.13(3)
C24_2^b 0.26(3) 0.29(4) 0.14(2) -0.09(2) -0.13(2) 0.13(3)
C25_2^b 0.37(4) 0.22(2) 0.17(2) 0.05(2) 0.09(3) -0.07(3)
O26_2^b 0.046(3) 0.088(6) 0.054(4) 0.007(4) 0.007(3) 0.017(4)
Si27_2^b 0.0443(12) 0.0775(15) 0.0546(11) 0.0068(9) 0.0102(8) 0.0054(9)
C28_2^b 0.065(7) 0.109(9) 0.069(5) 0.018(6) 0.021(5) 0.010(6)
C29_2^b 0.053(6) 0.088(8) 0.082(9) 0.003(7) 0.001(6) -0.002(5)
C30_2^b 0.072(5) 0.083(6) 0.058(4) -0.002(4) 0.013(4) 0.011(5)
C31_2^b 0.078(8) 0.094(11) 0.067(7) -0.002(7) 0.017(5) -0.005(8)
C32_2^b 0.080(7) 0.115(10) 0.120(9) -0.030(8) 0.025(7) 0.011(7)
C33_2^b 0.091(8) 0.073(7) 0.071(8) 0.003(6) -0.005(6) 0.012(6)
C34_2 0.054(2) 0.052(2) 0.065(2) -0.008(2) -0.0020(19) 0.012(2)
C35_2 0.054(2) 0.064(3) 0.064(3) -0.010(2) -0.007(2) 0.014(2)
C36_2 0.066(3) 0.074(3) 0.074(3) -0.013(3) -0.020(2) 0.018(3)
C37_2 0.058(3) 0.081(4) 0.101(4) -0.017(3) -0.023(3) 0.014(3)
C38_2 0.057(3) 0.060(3) 0.107(4) -0.008(3) -0.002(3) 0.007(2)
C39_2 0.055(3) 0.055(3) 0.078(3) -0.002(2) 0.000(2) 0.012(2)
O1_3 0.0358(13) 0.073(2) 0.0448(14) -0.0090(13) 0.0004(10) -0.0024(13)
N2_3 0.0473(19) 0.077(3) 0.0493(18) 0.0017(17) 0.0071(15) 0.0038(18)
N3_3 0.0334(15) 0.0564(19) 0.0441(15) -0.0064(14) -0.0002(11) -0.0001(13)
C4_3 0.0338(18) 0.056(2) 0.0475(19) -0.0070(17) 0.0002(14) -0.0001(16)
N5_3 0.0355(16) 0.057(2) 0.0455(16) -0.0049(14) 0.0024(12) -0.0011(14)
C6_3 0.0408(19) 0.053(2) 0.0462(19) -0.0024(17) 0.0013(15) 0.0027(17)
C7_3 0.0365(18) 0.052(2) 0.0466(18) -0.0046(17) -0.0022(14) 0.0026(16)
N8_3 0.0409(16) 0.0517(18) 0.0462(16) -0.0007(15) -0.0045(12) 0.0036(14)
C9_3 0.045(2) 0.051(2) 0.0455(19) -0.0047(16) -0.0039(16) 0.0055(17)
N10_3 0.0340(15) 0.0523(19) 0.0465(16) -0.0055(13) -0.0008(12) -0.0004(13)
C11_3 0.0349(17) 0.050(2) 0.0474(18) -0.0070(17) -0.0014(14) 0.0010(16)
C12_3 0.0389(19) 0.062(3) 0.052(2) -0.0069(19) 0.0012(16) -0.0018(18)
O13_3 0.0419(14) 0.085(2) 0.0492(14) -0.0087(15) 0.0017(11) 0.0133(15)
C14_3 0.0340(19) 0.076(3) 0.052(2) -0.006(2) 0.0010(16) 0.0044(19)
C15_3 0.0372(19) 0.065(3) 0.0500(19) -0.0048(19) 0.0016(15) -0.0009(18)
C16_3 0.043(2) 0.063(3) 0.052(2) -0.0034(19) 0.0049(16) -0.0062(19)
C17_3 0.050(2) 0.081(3) 0.058(2) -0.001(2) 0.0039(19) 0.019(2)
O18_3^a 0.047(2) 0.075(3) 0.042(2) 0.009(2) 0.0084(16) 0.017(2)
Si19_3^a 0.0412(8) 0.0597(9) 0.0446(7) -0.0020(6) 0.0084(5) 0.0056(6)
C20_3^a 0.058(4) 0.087(6) 0.059(4) -0.014(4) 0.016(3) -0.013(4)
C21_3^a 0.074(5) 0.075(6) 0.067(4) 0.007(4) 0.014(4) 0.030(4)
C22_3^a 0.052(3) 0.087(4) 0.055(3) -0.011(3) 0.019(3) -0.012(3)
C23_3^a 0.089(7) 0.077(6) 0.075(5) 0.005(4) 0.035(5) -0.012(6)
C24_3^a 0.052(4) 0.120(7) 0.085(5) -0.030(4) 0.025(3) -0.012(4)
C25_3^a 0.077(5) 0.093(7) 0.078(6) -0.027(5) 0.026(4) -0.024(5)
O18_3^b 0.061(8) 0.112(16) 0.065(10) 0.031(10) 0.036(7) 0.045(10)
Si19_3^b 0.047(4) 0.066(4) 0.057(3) 0.002(3) 0.010(3) -0.001(3)
C20_3^b 0.090(18) 0.08(2) 0.066(19) -0.013(16) 0.002(15) -0.020(17)
C21_3^b 0.070(19) 0.08(2) 0.065(16) 0.013(15) 0.038(13) 0.026(16)
C22_3^b 0.067(11) 0.069(11) 0.078(12) -0.019(9) 0.011(9) 0.009(10)
C23_3^b 0.13(3) 0.046(16) 0.11(2) -0.002(16) 0.005(17) -0.015(18)
C24_3^b 0.073(15) 0.09(2) 0.15(3) -0.027(19) 0.025(16) 0.027(15)
C25_3^b 0.078(19) 0.07(2) 0.11(2) -0.012(18) 0.013(16) -0.031(18)
O26_3 0.0478(15) 0.079(2) 0.0464(14) -0.0073(15) 0.0014(11) -0.0026(15)
Si27_3 0.0572(7) 0.0766(9) 0.0562(6) -0.0097(6) -0.0081(5) 0.0013(6)
C28_3 0.061(3) 0.090(4) 0.085(4) -0.004(3) -0.003(3) 0.010(3)
C29_3 0.081(4) 0.081(4) 0.113(5) -0.025(4) -0.025(3) 0.002(3)
C30_3 0.079(4) 0.138(7) 0.051(3) -0.014(3) -0.003(2) -0.008(4)
C31_3 0.159(8) 0.188(11) 0.063(4) 0.012(5) 0.006(4) -0.081(8)
C32_3 0.093(5) 0.299(19) 0.080(5) -0.025(8) 0.023(4) 0.009(8)
C33_3 0.114(6) 0.174(9) 0.058(3) -0.019(5) -0.013(3) -0.024(6)
C34_3 0.043(2) 0.051(2) 0.053(2) -0.0045(18) -0.0068(16) 0.0046(17)
C35_3 0.051(2) 0.053(2) 0.049(2) -0.0021(18) -0.0041(16) 0.0034(18)
C36_3 0.061(3) 0.066(3) 0.052(2) -0.007(2) -0.0125(19) 0.005(2)
C37_3 0.056(3) 0.073(3) 0.062(3) -0.009(2) -0.018(2) 0.005(2)
C38_3 0.045(2) 0.083(4) 0.065(3) -0.011(3) -0.0101(19) 0.004(2)
C39_3 0.047(2) 0.072(3) 0.060(2) -0.011(2) -0.0102(18) 0.005(2)
O107_5 0.053(2) 0.087(3) 0.0491(19) 0.0158(18) 0.0028(15) -0.0011(19)
C101_5 0.085(4) 0.087(5) 0.070(4) 0.017(3) 0.016(3) 0.015(4)
C103_6^a 0.099(8) 0.080(7) 0.047(4) 0.013(4) 0.026(5) 0.039(6)
O105_6^a 0.059(4) 0.109(6) 0.043(3) -0.003(3) 0.005(3) 0.013(4)
C102_7 0.068(5) 0.092(6) 0.071(5) -0.008(4) -0.008(4) -0.017(4)
O106_7 0.039(2) 0.083(3) 0.049(2) -0.022(2) 0.0021(16) 0.001(2)
O104_8^a 0.068(5) 0.181(13) 0.110(7) 0.002(8) -0.004(5) 0.003(7)
O100_9^b 0.073(9) 0.072(9) 0.057(7) 0.004(6) -0.006(6) -0.003(7)

loop_
_atom_type_symbol
_atom_type_description
_atom_type_scat_dispersion_real
_atom_type_scat_dispersion_imag
_atom_type_scat_source
C C 0.0181 0.0091 'International Tables Vol C Tables 4.2.6.8 and 6.1.1.4'
H H 0.0000 0.0000 'International Tables Vol C Tables 4.2.6.8 and 6.1.1.4'
N N 0.0311 0.0180 'International Tables Vol C Tables 4.2.6.8 and 6.1.1.4'
O O 0.0492 0.0322 'International Tables Vol C Tables 4.2.6.8 and 6.1.1.4'
Si Si 0.2541 0.3302 'International Tables Vol C Tables 4.2.6.8 and 6.1.1.4'

loop_
_geom_angle_atom_site_label_1
_geom_angle_atom_site_label_2
_geom_angle_atom_site_label_3
_geom_angle
_geom_angle_site_symmetry_1
_geom_angle_site_symmetry_3
_geom_angle_publ_flag
C6_1 N2_1 H2A_1 120.0 . . ?
C6_1 N2_1 H2B_1 120.0 . . ?
H2A_1 N2_1 H2B_1 120.0 . . ?
C4_1 N3_1 C11_1 113.3(3) . . ?
O1_1 C4_1 N3_1 122.9(4) . . ?
O1_1 C4_1 N5_1 115.5(4) . . ?
N3_1 C4_1 N5_1 121.6(3) . . ?
C6_1 N5_1 C4_1 125.0(4) . . ?
C6_1 N5_1 H5_1 117.5 . . ?
C4_1 N5_1 H5_1 117.5 . . ?
N2_1 C6_1 N5_1 122.2(4) . . ?
N2_1 C6_1 C7_1 123.7(4) . . ?
N5_1 C6_1 C7_1 114.1(4) . . ?
C11_1 C7_1 N8_1 111.9(3) . . ?
C11_1 C7_1 C6_1 119.1(4) . . ?
N8_1 C7_1 C6_1 129.0(4) . . ?
C9_1 N8_1 C7_1 104.5(3) . . ?
N8_1 C9_1 N10_1 112.8(3) . . ?
N8_1 C9_1 C34_1 121.7(4) . . ?
N10_1 C9_1 C34_1 125.5(4) . . ?
C11_1 N10_1 C9_1 105.4(3) . . ?
C11_1 N10_1 C12_1 130.1(3) . . ?
C9_1 N10_1 C12_1 124.5(3) . . ?
N3_1 C11_1 C7_1 126.9(4) . . ?
N3_1 C11_1 N10_1 127.6(4) . . ?
C7_1 C11_1 N10_1 105.4(3) . . ?
O13_1 C12_1 N10_1 108.7(3) . . ?
O13_1 C12_1 C16_1 107.0(3) . . ?
N10_1 C12_1 C16_1 116.7(3) . . ?
O13_1 C12_1 H12_1 108.0 . . ?
N10_1 C12_1 H12_1 108.0 . . ?
C16_1 C12_1 H12_1 108.0 . . ?
C14_1 O13_1 C12_1 109.5(3) . . ?
O13_1 C14_1 C15_1 105.6(4) . . ?
O13_1 C14_1 C17_1 106.7(4) . . ?
C15_1 C14_1 C17_1 115.1(4) . . ?
O13_1 C14_1 H14_1 109.7 . . ?
C15_1 C14_1 H14_1 109.7 . . ?
C17_1 C14_1 H14_1 109.7 . . ?
O26_1^a C15_1 C14_1 113.7(5) . . ?
O26_1^b C15_1 C14_1 102.4(11) . . ?
O26_1^a C15_1 C16_1 106.2(5) . . ?
O26_1^b C15_1 C16_1 115.7(8) . . ?
C14_1 C15_1 C16_1 101.9(4) . . ?
O26_1^a C15_1 H15_1^a 111.5 . . ?
C14_1 C15_1 H15_1^a 111.5 . . ?
C16_1 C15_1 H15_1^a 111.5 . . ?
O26_1^b C15_1 H15A_1^b 112.0 . . ?
C14_1 C15_1 H15A_1^b 112.0 . . ?
C16_1 C15_1 H15A_1^b 112.0 . . ?
C15_1 C16_1 C12_1 101.1(3) . . ?
C15_1 C16_1 H16A_1 111.5 . . ?
C12_1 C16_1 H16A_1 111.5 . . ?
C15_1 C16_1 H16B_1 111.5 . . ?
C12_1 C16_1 H16B_1 111.5 . . ?
H16A_1 C16_1 H16B_1 109.4 . . ?
O18_1 C17_1 C14_1 109.9(5) . . ?
O18_1 C17_1 H17A_1 109.7 . . ?
C14_1 C17_1 H17A_1 109.7 . . ?
O18_1 C17_1 H17B_1 109.7 . . ?
C14_1 C17_1 H17B_1 109.7 . . ?
H17A_1 C17_1 H17B_1 108.2 . . ?
C17_1 O18_1 Si19_1^a 118.3(4) . . ?
C17_1 O18_1 Si19_1^b 145.3(5) . . ?
O18_1 Si19_1^a C21_1^a 112.1(4) . . ?
O18_1 Si19_1^a C20_1^a 109.4(5) . . ?
C21_1^a Si19_1^a C20_1^a 109.5(6) . . ?
O18_1 Si19_1^a C22_1^a 101.7(3) . . ?
C21_1^a Si19_1^a C22_1^a 112.1(5) . . ?
C20_1^a Si19_1^a C22_1^a 111.9(6) . . ?
Si19_1^a C20_1^a H20A_1^a 109.5 . . ?
Si19_1^a C20_1^a H20B_1^a 109.5 . . ?
H20A_1^a C20_1^a H20B_1^a 109.5 . . ?
Si19_1^a C20_1^a H20C_1^a 109.5 . . ?
H20A_1^a C20_1^a H20C_1^a 109.5 . . ?
H20B_1^a C20_1^a H20C_1^a 109.5 . . ?
Si19_1^a C21_1^a H21A_1^a 109.5 . . ?
Si19_1^a C21_1^a H21B_1^a 109.5 . . ?
H21A_1^a C21_1^a H21B_1^a 109.5 . . ?
Si19_1^a C21_1^a H21C_1^a 109.5 . . ?
H21A_1^a C21_1^a H21C_1^a 109.5 . . ?
H21B_1^a C21_1^a H21C_1^a 109.5 . . ?
C24_1^a C22_1^a C25_1^a 110.2(10) . . ?
C24_1^a C22_1^a C23_1^a 107.2(10) . . ?
C25_1^a C22_1^a C23_1^a 108.5(12) . . ?
C24_1^a C22_1^a Si19_1^a 110.8(7) . . ?
C25_1^a C22_1^a Si19_1^a 110.3(7) . . ?
C23_1^a C22_1^a Si19_1^a 109.8(8) . . ?
C22_1^a C23_1^a H23A_1^a 109.5 . . ?
C22_1^a C23_1^a H23B_1^a 109.5 . . ?
H23A_1^a C23_1^a H23B_1^a 109.5 . . ?
C22_1^a C23_1^a H23C_1^a 109.5 . . ?
H23A_1^a C23_1^a H23C_1^a 109.5 . . ?
H23B_1^a C23_1^a H23C_1^a 109.5 . . ?
C22_1^a C24_1^a H24A_1^a 109.5 . . ?
C22_1^a C24_1^a H24B_1^a 109.5 . . ?
H24A_1^a C24_1^a H24B_1^a 109.5 . . ?
C22_1^a C24_1^a H24C_1^a 109.5 . . ?
H24A_1^a C24_1^a H24C_1^a 109.5 . . ?
H24B_1^a C24_1^a H24C_1^a 109.5 . . ?
C22_1^a C25_1^a H25A_1^a 109.5 . . ?
C22_1^a C25_1^a H25B_1^a 109.5 . . ?
H25A_1^a C25_1^a H25B_1^a 109.5 . . ?
C22_1^a C25_1^a H25C_1^a 109.5 . . ?
H25A_1^a C25_1^a H25C_1^a 109.5 . . ?
H25B_1^a C25_1^a H25C_1^a 109.5 . . ?
C15_1 O26_1^a Si27_1^a 126.9(6) . . ?
O26_1^a Si27_1^a C28_1^a 107.4(5) . . ?
O26_1^a Si27_1^a C29_1^a 110.5(4) . . ?
C28_1^a Si27_1^a C29_1^a 110.1(6) . . ?
O26_1^a Si27_1^a C30_1^a 109.3(4) . . ?
C28_1^a Si27_1^a C30_1^a 109.5(5) . . ?
C29_1^a Si27_1^a C30_1^a 110.1(3) . . ?
Si27_1^a C28_1^a H28A_1^a 109.5 . . ?
Si27_1^a C28_1^a H28B_1^a 109.5 . . ?
H28A_1^a C28_1^a H28B_1^a 109.5 . . ?
Si27_1^a C28_1^a H28C_1^a 109.5 . . ?
H28A_1^a C28_1^a H28C_1^a 109.5 . . ?
H28B_1^a C28_1^a H28C_1^a 109.5 . . ?
Si27_1^a C29_1^a H29A_1^a 109.5 . . ?
Si27_1^a C29_1^a H29B_1^a 109.5 . . ?
H29A_1^a C29_1^a H29B_1^a 109.5 . . ?
Si27_1^a C29_1^a H29C_1^a 109.5 . . ?
H29A_1^a C29_1^a H29C_1^a 109.5 . . ?
H29B_1^a C29_1^a H29C_1^a 109.5 . . ?
C32_1^a C30_1^a C31_1^a 109.4(9) . . ?
C32_1^a C30_1^a C33_1^a 108.2(7) . . ?
C31_1^a C30_1^a C33_1^a 109.0(7) . . ?
C32_1^a C30_1^a Si27_1^a 111.2(6) . . ?
C31_1^a C30_1^a Si27_1^a 109.8(5) . . ?
C33_1^a C30_1^a Si27_1^a 109.1(5) . . ?
C30_1^a C31_1^a H31A_1^a 109.5 . . ?
C30_1^a C31_1^a H31B_1^a 109.5 . . ?
H31A_1^a C31_1^a H31B_1^a 109.5 . . ?
C30_1^a C31_1^a H31C_1^a 109.5 . . ?
H31A_1^a C31_1^a H31C_1^a 109.5 . . ?
H31B_1^a C31_1^a H31C_1^a 109.5 . . ?
C30_1^a C32_1^a H32A_1^a 109.5 . . ?
C30_1^a C32_1^a H32B_1^a 109.5 . . ?
H32A_1^a C32_1^a H32B_1^a 109.5 . . ?
C30_1^a C32_1^a H32C_1^a 109.5 . . ?
H32A_1^a C32_1^a H32C_1^a 109.5 . . ?
H32B_1^a C32_1^a H32C_1^a 109.5 . . ?
C30_1^a C33_1^a H33A_1^a 109.5 . . ?
C30_1^a C33_1^a H33B_1^a 109.5 . . ?
H33A_1^a C33_1^a H33B_1^a 109.5 . . ?
C30_1^a C33_1^a H33C_1^a 109.5 . . ?
H33A_1^a C33_1^a H33C_1^a 109.5 . . ?
H33B_1^a C33_1^a H33C_1^a 109.5 . . ?
O18_1 Si19_1^b C22_1^b 102.1(7) . . ?
O18_1 Si19_1^b C21_1^b 107.9(12) . . ?
C22_1^b Si19_1^b C21_1^b 116.5(12) . . ?
O18_1 Si19_1^b C20_1^b 109.9(13) . . ?
C22_1^b Si19_1^b C20_1^b 111.6(13) . . ?
C21_1^b Si19_1^b C20_1^b 108.5(14) . . ?
Si19_1^b C20_1^b H20D_1^b 109.5 . . ?
Si19_1^b C20_1^b H20E_1^b 109.5 . . ?
H20D_1^b C20_1^b H20E_1^b 109.5 . . ?
Si19_1^b C20_1^b H20F_1^b 109.5 . . ?
H20D_1^b C20_1^b H20F_1^b 109.5 . . ?
H20E_1^b C20_1^b H20F_1^b 109.5 . . ?
Si19_1^b C21_1^b H21D_1^b 109.5 . . ?
Si19_1^b C21_1^b H21E_1^b 109.5 . . ?
H21D_1^b C21_1^b H21E_1^b 109.5 . . ?
Si19_1^b C21_1^b H21F_1^b 109.5 . . ?
H21D_1^b C21_1^b H21F_1^b 109.5 . . ?
H21E_1^b C21_1^b H21F_1^b 109.5 . . ?
C25_1^b C22_1^b C24_1^b 114.0(16) . . ?
C25_1^b C22_1^b C23_1^b 111.0(15) . . ?
C24_1^b C22_1^b C23_1^b 103.6(14) . . ?
C25_1^b C22_1^b Si19_1^b 111.0(13) . . ?
C24_1^b C22_1^b Si19_1^b 110.2(14) . . ?
C23_1^b C22_1^b Si19_1^b 106.5(12) . . ?
C22_1^b C23_1^b H23D_1^b 109.5 . . ?
C22_1^b C23_1^b H23E_1^b 109.5 . . ?
H23D_1^b C23_1^b H23E_1^b 109.5 . . ?
C22_1^b C23_1^b H23F_1^b 109.5 . . ?
H23D_1^b C23_1^b H23F_1^b 109.5 . . ?
H23E_1^b C23_1^b H23F_1^b 109.5 . . ?
C22_1^b C24_1^b H24D_1^b 109.5 . . ?
C22_1^b C24_1^b H24E_1^b 109.5 . . ?
H24D_1^b C24_1^b H24E_1^b 109.5 . . ?
C22_1^b C24_1^b H24F_1^b 109.5 . . ?
H24D_1^b C24_1^b H24F_1^b 109.5 . . ?
H24E_1^b C24_1^b H24F_1^b 109.5 . . ?
C22_1^b C25_1^b H25D_1^b 109.5 . . ?
C22_1^b C25_1^b H25E_1^b 109.5 . . ?
H25D_1^b C25_1^b H25E_1^b 109.5 . . ?
C22_1^b C25_1^b H25F_1^b 109.5 . . ?
H25D_1^b C25_1^b H25F_1^b 109.5 . . ?
H25E_1^b C25_1^b H25F_1^b 109.5 . . ?
C15_1 O26_1^b Si27_1^b 130.9(13) . . ?
O26_1^b Si27_1^b C29_1^b 113.2(9) . . ?
O26_1^b Si27_1^b C28_1^b 107.9(11) . . ?
C29_1^b Si27_1^b C28_1^b 109.8(11) . . ?
O26_1^b Si27_1^b C30_1^b 103.9(9) . . ?
C29_1^b Si27_1^b C30_1^b 111.1(10) . . ?
C28_1^b Si27_1^b C30_1^b 110.8(11) . . ?
Si27_1^b C28_1^b H28D_1^b 109.5 . . ?
Si27_1^b C28_1^b H28E_1^b 109.5 . . ?
H28D_1^b C28_1^b H28E_1^b 109.5 . . ?
Si27_1^b C28_1^b H28F_1^b 109.5 . . ?
H28D_1^b C28_1^b H28F_1^b 109.5 . . ?
H28E_1^b C28_1^b H28F_1^b 109.5 . . ?
Si27_1^b C29_1^b H29D_1^b 109.5 . . ?
Si27_1^b C29_1^b H29E_1^b 109.5 . . ?
H29D_1^b C29_1^b H29E_1^b 109.5 . . ?
Si27_1^b C29_1^b H29F_1^b 109.5 . . ?
H29D_1^b C29_1^b H29F_1^b 109.5 . . ?
H29E_1^b C29_1^b H29F_1^b 109.5 . . ?
C33_1^b C30_1^b C31_1^b 110.6(15) . . ?
C33_1^b C30_1^b C32_1^b 109.2(13) . . ?
C31_1^b C30_1^b C32_1^b 109.3(16) . . ?
C33_1^b C30_1^b Si27_1^b 110.9(12) . . ?
C31_1^b C30_1^b Si27_1^b 109.0(14) . . ?
C32_1^b C30_1^b Si27_1^b 107.7(12) . . ?
C30_1^b C31_1^b H31D_1^b 109.5 . . ?
C30_1^b C31_1^b H31E_1^b 109.5 . . ?
H31D_1^b C31_1^b H31E_1^b 109.5 . . ?
C30_1^b C31_1^b H31F_1^b 109.5 . . ?
H31D_1^b C31_1^b H31F_1^b 109.5 . . ?
H31E_1^b C31_1^b H31F_1^b 109.5 . . ?
C30_1^b C32_1^b H32D_1^b 109.5 . . ?
C30_1^b C32_1^b H32E_1^b 109.5 . . ?
H32D_1^b C32_1^b H32E_1^b 109.5 . . ?
C30_1^b C32_1^b H32F_1^b 109.5 . . ?
H32D_1^b C32_1^b H32F_1^b 109.5 . . ?
H32E_1^b C32_1^b H32F_1^b 109.5 . . ?
C30_1^b C33_1^b H33D_1^b 109.5 . . ?
C30_1^b C33_1^b H33E_1^b 109.5 . . ?
H33D_1^b C33_1^b H33E_1^b 109.5 . . ?
C30_1^b C33_1^b H33F_1^b 109.5 . . ?
H33D_1^b C33_1^b H33F_1^b 109.5 . . ?
H33E_1^b C33_1^b H33F_1^b 109.5 . . ?
C39_1 C34_1 C35_1 119.4(4) . . ?
C39_1 C34_1 C9_1 116.4(4) . . ?
C35_1 C34_1 C9_1 124.0(4) . . ?
C36_1 C35_1 C34_1 118.8(4) . . ?
C36_1 C35_1 H35_1 120.6 . . ?
C34_1 C35_1 H35_1 120.6 . . ?
C37_1 C36_1 C35_1 121.4(5) . . ?
C37_1 C36_1 H36_1 119.3 . . ?
C35_1 C36_1 H36_1 119.3 . . ?
C36_1 C37_1 C38_1 119.7(4) . . ?
C36_1 C37_1 H37_1 120.1 . . ?
C38_1 C37_1 H37_1 120.1 . . ?
C37_1 C38_1 C39_1 120.0(5) . . ?
C37_1 C38_1 H38_1 120.0 . . ?
C39_1 C38_1 H38_1 120.0 . . ?
C38_1 C39_1 C34_1 120.6(5) . . ?
C38_1 C39_1 H39_1 119.7 . . ?
C34_1 C39_1 H39_1 119.7 . . ?
C6_2 N2_2 H2A_2 120.0 . . ?
C6_2 N2_2 H2B_2 120.0 . . ?
H2A_2 N2_2 H2B_2 120.0 . . ?
C11_2 N3_2 C4_2 112.6(3) . . ?
O1_2 C4_2 N3_2 121.7(4) . . ?
O1_2 C4_2 N5_2 116.6(4) . . ?
N3_2 C4_2 N5_2 121.8(4) . . ?
C6_2 N5_2 C4_2 124.9(4) . . ?
C6_2 N5_2 H5_2 117.6 . . ?
C4_2 N5_2 H5_2 117.6 . . ?
N2_2 C6_2 N5_2 120.8(4) . . ?
N2_2 C6_2 C7_2 124.6(4) . . ?
N5_2 C6_2 C7_2 114.6(4) . . ?
N8_2 C7_2 C6_2 130.7(4) . . ?
N8_2 C7_2 C11_2 111.9(4) . . ?
C6_2 C7_2 C11_2 117.3(4) . . ?
C9_2 N8_2 C7_2 104.3(3) . . ?
N8_2 C9_2 N10_2 113.4(4) . . ?
N8_2 C9_2 C34_2 121.0(4) . . ?
N10_2 C9_2 C34_2 125.6(4) . . ?
C11_2 N10_2 C9_2 105.8(3) . . ?
C11_2 N10_2 C12_2 128.8(4) . . ?
C9_2 N10_2 C12_2 125.0(3) . . ?
N3_2 C11_2 N10_2 126.9(4) . . ?
N3_2 C11_2 C7_2 128.6(4) . . ?
N10_2 C11_2 C7_2 104.5(4) . . ?
O13_2 C12_2 N10_2 109.6(4) . . ?
O13_2 C12_2 C16_2 106.9(3) . . ?
N10_2 C12_2 C16_2 116.7(4) . . ?
O13_2 C12_2 H12_2 107.8 . . ?
N10_2 C12_2 H12_2 107.8 . . ?
C16_2 C12_2 H12_2 107.8 . . ?
C12_2 O13_2 C14_2 108.7(4) . . ?
O13_2 C14_2 C15_2 106.5(4) . . ?
O13_2 C14_2 C17_2 108.0(4) . . ?
C15_2 C14_2 C17_2 113.7(5) . . ?
O13_2 C14_2 H14_2 109.5 . . ?
C15_2 C14_2 H14_2 109.5 . . ?
C17_2 C14_2 H14_2 109.5 . . ?
O26_2^a C15_2 C14_2 124.2(8) . . ?
O26_2^b C15_2 C14_2 103.1(6) . . ?
O26_2^a C15_2 C16_2 104.1(7) . . ?
O26_2^b C15_2 C16_2 111.9(5) . . ?
C14_2 C15_2 C16_2 101.6(4) . . ?
O26_2^a C15_2 H15_2^a 108.6 . . ?
C14_2 C15_2 H15_2^a 108.6 . . ?
C16_2 C15_2 H15_2^a 108.6 . . ?
O26_2^b C15_2 H15A_2^b 113.1 . . ?
C14_2 C15_2 H15A_2^b 113.1 . . ?
C16_2 C15_2 H15A_2^b 113.1 . . ?
C12_2 C16_2 C15_2 100.4(4) . . ?
C12_2 C16_2 H16A_2 111.7 . . ?
C15_2 C16_2 H16A_2 111.7 . . ?
C12_2 C16_2 H16B_2 111.7 . . ?
C15_2 C16_2 H16B_2 111.7 . . ?
H16A_2 C16_2 H16B_2 109.5 . . ?
O18_2^b C17_2 C14_2 107.5(7) . . ?
O18_2^a C17_2 C14_2 108.4(8) . . ?
O18_2^a C17_2 H17A_2^a 110.0 . . ?
C14_2 C17_2 H17A_2^a 110.0 . . ?
O18_2^a C17_2 H17B_2^a 110.0 . . ?
C14_2 C17_2 H17B_2^a 110.0 . . ?
H17A_2^a C17_2 H17B_2^a 108.4 . . ?
O18_2^b C17_2 H17C_2^b 110.2 . . ?
C14_2 C17_2 H17C_2^b 110.2 . . ?
O18_2^b C17_2 H17D_2^b 110.2 . . ?
C14_2 C17_2 H17D_2^b 110.2 . . ?
H17C_2^b C17_2 H17D_2^b 108.5 . . ?
C17_2 O18_2^a Si19_2^a 132.6(12) . . ?
O18_2^a Si19_2^a C22_2^a 110.8(7) . . ?
O18_2^a Si19_2^a C21_2^a 108.1(9) . . ?
C22_2^a Si19_2^a C21_2^a 124.1(9) . . ?
O18_2^a Si19_2^a C20_2^a 100.8(10) . . ?
C22_2^a Si19_2^a C20_2^a 106.4(10) . . ?
C21_2^a Si19_2^a C20_2^a 103.9(10) . . ?
Si19_2^a C20_2^a H20A_2^a 111.9 . . ?
Si19_2^a C20_2^a H20B_2^a 110.3 . . ?
H20A_2^a C20_2^a H20B_2^a 109.6 . . ?
Si19_2^a C20_2^a H20C_2^a 106.0 . . ?
H20A_2^a C20_2^a H20C_2^a 109.4 . . ?
H20B_2^a C20_2^a H20C_2^a 109.6 . . ?
Si19_2^a C21_2^a H21A_2^a 109.5 . . ?
Si19_2^a C21_2^a H21B_2^a 109.5 . . ?
H21A_2^a C21_2^a H21B_2^a 109.5 . . ?
Si19_2^a C21_2^a H21C_2^a 109.5 . . ?
H21A_2^a C21_2^a H21C_2^a 109.5 . . ?
H21B_2^a C21_2^a H21C_2^a 109.5 . . ?
C25_2^a C22_2^a C23_2^a 112.5(14) . . ?
C25_2^a C22_2^a C24_2^a 114.1(14) . . ?
C23_2^a C22_2^a C24_2^a 108.9(12) . . ?
C25_2^a C22_2^a Si19_2^a 103.5(10) . . ?
C23_2^a C22_2^a Si19_2^a 111.2(11) . . ?
C24_2^a C22_2^a Si19_2^a 106.4(11) . . ?
C22_2^a C23_2^a H23A_2^a 109.5 . . ?
C22_2^a C23_2^a H23B_2^a 109.5 . . ?
H23A_2^a C23_2^a H23B_2^a 109.5 . . ?
C22_2^a C23_2^a H23C_2^a 109.5 . . ?
H23A_2^a C23_2^a H23C_2^a 109.5 . . ?
H23B_2^a C23_2^a H23C_2^a 109.5 . . ?
C22_2^a C24_2^a H24A_2^a 109.5 . . ?
C22_2^a C24_2^a H24B_2^a 109.5 . . ?
H24A_2^a C24_2^a H24B_2^a 109.5 . . ?
C22_2^a C24_2^a H24C_2^a 109.5 . . ?
H24A_2^a C24_2^a H24C_2^a 109.5 . . ?
H24B_2^a C24_2^a H24C_2^a 109.5 . . ?
C22_2^a C25_2^a H25A_2^a 109.5 . . ?
C22_2^a C25_2^a H25B_2^a 109.5 . . ?
H25A_2^a C25_2^a H25B_2^a 109.5 . . ?
C22_2^a C25_2^a H25C_2^a 109.5 . . ?
H25A_2^a C25_2^a H25C_2^a 109.5 . . ?
H25B_2^a C25_2^a H25C_2^a 109.5 . . ?
C15_2 O26_2^a Si27_2^a 131.5(10) . . ?
O26_2^a Si27_2^a C29_2^a 110.8(10) . . ?
O26_2^a Si27_2^a C30_2^a 107.0(6) . . ?
C29_2^a Si27_2^a C30_2^a 111.4(10) . . ?
O26_2^a Si27_2^a C28_2^a 107.4(8) . . ?
C29_2^a Si27_2^a C28_2^a 109.1(11) . . ?
C30_2^a Si27_2^a C28_2^a 110.9(9) . . ?
Si27_2^a C28_2^a H28A_2^a 109.5 . . ?
Si27_2^a C28_2^a H28B_2^a 109.5 . . ?
H28A_2^a C28_2^a H28B_2^a 109.5 . . ?
Si27_2^a C28_2^a H28C_2^a 109.5 . . ?
H28A_2^a C28_2^a H28C_2^a 109.5 . . ?
H28B_2^a C28_2^a H28C_2^a 109.5 . . ?
Si27_2^a C29_2^a H29A_2^a 109.5 . . ?
Si27_2^a C29_2^a H29B_2^a 109.5 . . ?
H29A_2^a C29_2^a H29B_2^a 109.5 . . ?
Si27_2^a C29_2^a H29C_2^a 109.5 . . ?
H29A_2^a C29_2^a H29C_2^a 109.5 . . ?
H29B_2^a C29_2^a H29C_2^a 109.5 . . ?
C31_2^a C30_2^a C32_2^a 110.3(14) . . ?
C31_2^a C30_2^a C33_2^a 109.9(13) . . ?
C32_2^a C30_2^a C33_2^a 109.4(10) . . ?
C31_2^a C30_2^a Si27_2^a 109.1(11) . . ?
C32_2^a C30_2^a Si27_2^a 110.2(8) . . ?
C33_2^a C30_2^a Si27_2^a 107.8(10) . . ?
C30_2^a C31_2^a H31A_2^a 109.5 . . ?
C30_2^a C31_2^a H31B_2^a 109.5 . . ?
H31A_2^a C31_2^a H31B_2^a 109.5 . . ?
C30_2^a C31_2^a H31C_2^a 109.5 . . ?
H31A_2^a C31_2^a H31C_2^a 109.5 . . ?
H31B_2^a C31_2^a H31C_2^a 109.5 . . ?
C30_2^a C32_2^a H32A_2^a 109.5 . . ?
C30_2^a C32_2^a H32B_2^a 109.5 . . ?
H32A_2^a C32_2^a H32B_2^a 109.5 . . ?
C30_2^a C32_2^a H32C_2^a 109.5 . . ?
H32A_2^a C32_2^a H32C_2^a 109.5 . . ?
H32B_2^a C32_2^a H32C_2^a 109.5 . . ?
C30_2^a C33_2^a H33A_2^a 109.5 . . ?
C30_2^a C33_2^a H33B_2^a 109.5 . . ?
H33A_2^a C33_2^a H33B_2^a 109.5 . . ?
C30_2^a C33_2^a H33C_2^a 109.5 . . ?
H33A_2^a C33_2^a H33C_2^a 109.5 . . ?
H33B_2^a C33_2^a H33C_2^a 109.5 . . ?
C17_2 O18_2^b Si19_2^b 112.0(9) . . ?
O18_2^b Si19_2^b C22_2^b 106.7(8) . . ?
O18_2^b Si19_2^b C21_2^b 112.8(9) . . ?
C22_2^b Si19_2^b C21_2^b 114.1(9) . . ?
O18_2^b Si19_2^b C20_2^b 107.3(10) . . ?
C22_2^b Si19_2^b C20_2^b 108.4(10) . . ?
C21_2^b Si19_2^b C20_2^b 107.4(10) . . ?
Si19_2^b C20_2^b H20D_2^b 109.5 . . ?
Si19_2^b C20_2^b H20E_2^b 109.5 . . ?
H20D_2^b C20_2^b H20E_2^b 109.5 . . ?
Si19_2^b C20_2^b H20F_2^b 109.5 . . ?
H20D_2^b C20_2^b H20F_2^b 109.5 . . ?
H20E_2^b C20_2^b H20F_2^b 109.5 . . ?
Si19_2^b C21_2^b H21D_2^b 109.5 . . ?
Si19_2^b C21_2^b H21E_2^b 109.5 . . ?
H21D_2^b C21_2^b H21E_2^b 109.5 . . ?
Si19_2^b C21_2^b H21F_2^b 109.5 . . ?
H21D_2^b C21_2^b H21F_2^b 109.5 . . ?
H21E_2^b C21_2^b H21F_2^b 109.5 . . ?
C23_2^b C22_2^b C25_2^b 115.6(16) . . ?
C23_2^b C22_2^b C24_2^b 111.6(15) . . ?
C25_2^b C22_2^b C24_2^b 113.7(16) . . ?
C23_2^b C22_2^b Si19_2^b 104.7(12) . . ?
C25_2^b C22_2^b Si19_2^b 105.7(12) . . ?
C24_2^b C22_2^b Si19_2^b 104.2(12) . . ?
C22_2^b C23_2^b H23D_2^b 109.5 . . ?
C22_2^b C23_2^b H23E_2^b 109.5 . . ?
H23D_2^b C23_2^b H23E_2^b 109.5 . . ?
C22_2^b C23_2^b H23F_2^b 109.5 . . ?
H23D_2^b C23_2^b H23F_2^b 109.5 . . ?
H23E_2^b C23_2^b H23F_2^b 109.5 . . ?
C22_2^b C24_2^b H24D_2^b 109.5 . . ?
C22_2^b C24_2^b H24E_2^b 109.5 . . ?
H24D_2^b C24_2^b H24E_2^b 109.5 . . ?
C22_2^b C24_2^b H24F_2^b 109.5 . . ?
H24D_2^b C24_2^b H24F_2^b 109.5 . . ?
H24E_2^b C24_2^b H24F_2^b 109.5 . . ?
C22_2^b C25_2^b H25D_2^b 109.5 . . ?
C22_2^b C25_2^b H25E_2^b 109.5 . . ?
H25D_2^b C25_2^b H25E_2^b 109.5 . . ?
C22_2^b C25_2^b H25F_2^b 109.5 . . ?
H25D_2^b C25_2^b H25F_2^b 109.5 . . ?
H25E_2^b C25_2^b H25F_2^b 109.5 . . ?
C15_2 O26_2^b Si27_2^b 123.7(6) . . ?
O26_2^b Si27_2^b C30_2^b 107.9(5) . . ?
O26_2^b Si27_2^b C28_2^b 110.6(5) . . ?
C30_2^b Si27_2^b C28_2^b 111.6(5) . . ?
O26_2^b Si27_2^b C29_2^b 106.0(6) . . ?
C30_2^b Si27_2^b C29_2^b 111.3(6) . . ?
C28_2^b Si27_2^b C29_2^b 109.4(7) . . ?
Si27_2^b C28_2^b H28D_2^b 109.5 . . ?
Si27_2^b C28_2^b H28E_2^b 109.5 . . ?
H28D_2^b C28_2^b H28E_2^b 109.5 . . ?
Si27_2^b C28_2^b H28F_2^b 109.5 . . ?
H28D_2^b C28_2^b H28F_2^b 109.5 . . ?
H28E_2^b C28_2^b H28F_2^b 109.5 . . ?
Si27_2^b C29_2^b H29D_2^b 109.5 . . ?
Si27_2^b C29_2^b H29E_2^b 109.5 . . ?
H29D_2^b C29_2^b H29E_2^b 109.5 . . ?
Si27_2^b C29_2^b H29F_2^b 109.5 . . ?
H29D_2^b C29_2^b H29F_2^b 109.5 . . ?
H29E_2^b C29_2^b H29F_2^b 109.5 . . ?
C31_2^b C30_2^b C33_2^b 108.5(11) . . ?
C31_2^b C30_2^b C32_2^b 107.0(10) . . ?
C33_2^b C30_2^b C32_2^b 107.3(9) . . ?
C31_2^b C30_2^b Si27_2^b 111.0(9) . . ?
C33_2^b C30_2^b Si27_2^b 111.4(7) . . ?
C32_2^b C30_2^b Si27_2^b 111.4(7) . . ?
C30_2^b C31_2^b H31D_2^b 109.5 . . ?
C30_2^b C31_2^b H31E_2^b 109.5 . . ?
H31D_2^b C31_2^b H31E_2^b 109.5 . . ?
C30_2^b C31_2^b H31F_2^b 109.5 . . ?
H31D_2^b C31_2^b H31F_2^b 109.5 . . ?
H31E_2^b C31_2^b H31F_2^b 109.5 . . ?
C30_2^b C32_2^b H32D_2^b 109.5 . . ?
C30_2^b C32_2^b H32E_2^b 109.5 . . ?
H32D_2^b C32_2^b H32E_2^b 109.5 . . ?
C30_2^b C32_2^b H32F_2^b 109.5 . . ?
H32D_2^b C32_2^b H32F_2^b 109.5 . . ?
H32E_2^b C32_2^b H32F_2^b 109.5 . . ?
C30_2^b C33_2^b H33D_2^b 109.5 . . ?
C30_2^b C33_2^b H33E_2^b 109.5 . . ?
H33D_2^b C33_2^b H33E_2^b 109.5 . . ?
C30_2^b C33_2^b H33F_2^b 109.5 . . ?
H33D_2^b C33_2^b H33F_2^b 109.5 . . ?
H33E_2^b C33_2^b H33F_2^b 109.5 . . ?
C39_2 C34_2 C35_2 118.4(5) . . ?
C39_2 C34_2 C9_2 125.6(5) . . ?
C35_2 C34_2 C9_2 116.0(4) . . ?
C36_2 C35_2 C34_2 119.5(5) . . ?
C36_2 C35_2 H35_2 120.2 . . ?
C34_2 C35_2 H35_2 120.2 . . ?
C37_2 C36_2 C35_2 121.4(6) . . ?
C37_2 C36_2 H36_2 119.3 . . ?
C35_2 C36_2 H36_2 119.3 . . ?
C36_2 C37_2 C38_2 120.1(5) . . ?
C36_2 C37_2 H37_2 120.0 . . ?
C38_2 C37_2 H37_2 120.0 . . ?
C37_2 C38_2 C39_2 119.7(6) . . ?
C37_2 C38_2 H38_2 120.1 . . ?
C39_2 C38_2 H38_2 120.1 . . ?
C34_2 C39_2 C38_2 120.8(5) . . ?
C34_2 C39_2 H39_2 119.6 . . ?
C38_2 C39_2 H39_2 119.6 . . ?
C6_3 N2_3 H2A_3 120.0 . . ?
C6_3 N2_3 H2B_3 120.0 . . ?
H2A_3 N2_3 H2B_3 120.0 . . ?
C11_3 N3_3 C4_3 114.1(3) . . ?
O1_3 C4_3 N3_3 123.1(4) . . ?
O1_3 C4_3 N5_3 115.8(3) . . ?
N3_3 C4_3 N5_3 121.0(3) . . ?
C6_3 N5_3 C4_3 124.3(3) . . ?
C6_3 N5_3 H5_3 117.8 . . ?
C4_3 N5_3 H5_3 117.8 . . ?
N2_3 C6_3 N5_3 120.3(4) . . ?
N2_3 C6_3 C7_3 124.8(4) . . ?
N5_3 C6_3 C7_3 114.9(4) . . ?
C11_3 C7_3 N8_3 112.0(3) . . ?
C11_3 C7_3 C6_3 118.8(3) . . ?
N8_3 C7_3 C6_3 129.2(4) . . ?
C9_3 N8_3 C7_3 104.7(3) . . ?
N8_3 C9_3 N10_3 112.3(3) . . ?
N8_3 C9_3 C34_3 120.6(4) . . ?
N10_3 C9_3 C34_3 127.1(4) . . ?
C11_3 N10_3 C9_3 106.0(3) . . ?
C11_3 N10_3 C12_3 129.8(3) . . ?
C9_3 N10_3 C12_3 124.0(3) . . ?
N3_3 C11_3 C7_3 126.8(3) . . ?
N3_3 C11_3 N10_3 128.1(3) . . ?
C7_3 C11_3 N10_3 105.0(3) . . ?
O13_3 C12_3 N10_3 109.3(4) . . ?
O13_3 C12_3 C16_3 106.4(3) . . ?
N10_3 C12_3 C16_3 114.8(3) . . ?
O13_3 C12_3 H12_3 108.7 . . ?
N10_3 C12_3 H12_3 108.7 . . ?
C16_3 C12_3 H12_3 108.7 . . ?
C14_3 O13_3 C12_3 110.6(3) . . ?
O13_3 C14_3 C17_3 110.8(4) . . ?
O13_3 C14_3 C15_3 104.9(3) . . ?
C17_3 C14_3 C15_3 114.2(4) . . ?
O13_3 C14_3 H14_3 109.0 . . ?
C17_3 C14_3 H14_3 109.0 . . ?
C15_3 C14_3 H14_3 109.0 . . ?
O26_3 C15_3 C14_3 110.8(3) . . ?
O26_3 C15_3 C16_3 114.4(4) . . ?
C14_3 C15_3 C16_3 102.5(3) . . ?
O26_3 C15_3 H15_3 109.7 . . ?
C14_3 C15_3 H15_3 109.7 . . ?
C16_3 C15_3 H15_3 109.7 . . ?
C15_3 C16_3 C12_3 102.2(4) . . ?
C15_3 C16_3 H16A_3 111.3 . . ?
C12_3 C16_3 H16A_3 111.3 . . ?
C15_3 C16_3 H16B_3 111.3 . . ?
C12_3 C16_3 H16B_3 111.3 . . ?
H16A_3 C16_3 H16B_3 109.2 . . ?
O18_3^a C17_3 C14_3 117.2(5) . . ?
O18_3^b C17_3 C14_3 97.4(9) . . ?
O18_3^a C17_3 H17A_3^a 108.0 . . ?
C14_3 C17_3 H17A_3^a 108.0 . . ?
O18_3^a C17_3 H17B_3^a 108.0 . . ?
C14_3 C17_3 H17B_3^a 108.0 . . ?
H17A_3^a C17_3 H17B_3^a 107.3 . . ?
O18_3^b C17_3 H17C_3^b 112.3 . . ?
C14_3 C17_3 H17C_3^b 112.3 . . ?
O18_3^b C17_3 H17D_3^b 112.3 . . ?
C14_3 C17_3 H17D_3^b 112.3 . . ?
H17C_3^b C17_3 H17D_3^b 109.9 . . ?
C17_3 O18_3^a Si19_3^a 124.7(4) . . ?
O18_3^a Si19_3^a C21_3^a 103.2(3) . . ?
O18_3^a Si19_3^a C20_3^a 111.7(4) . . ?
C21_3^a Si19_3^a C20_3^a 109.7(5) . . ?
O18_3^a Si19_3^a C22_3^a 110.5(3) . . ?
C21_3^a Si19_3^a C22_3^a 112.4(4) . . ?
C20_3^a Si19_3^a C22_3^a 109.2(4) . . ?
Si19_3^a C20_3^a H20A_3^a 109.5 . . ?
Si19_3^a C20_3^a H20B_3^a 109.5 . . ?
H20A_3^a C20_3^a H20B_3^a 109.5 . . ?
Si19_3^a C20_3^a H20C_3^a 109.5 . . ?
H20A_3^a C20_3^a H20C_3^a 109.5 . . ?
H20B_3^a C20_3^a H20C_3^a 109.5 . . ?
Si19_3^a C21_3^a H21A_3^a 109.5 . . ?
Si19_3^a C21_3^a H21B_3^a 109.5 . . ?
H21A_3^a C21_3^a H21B_3^a 109.5 . . ?
Si19_3^a C21_3^a H21C_3^a 109.5 . . ?
H21A_3^a C21_3^a H21C_3^a 109.5 . . ?
H21B_3^a C21_3^a H21C_3^a 109.5 . . ?
C23_3^a C22_3^a C25_3^a 111.6(8) . . ?
C23_3^a C22_3^a C24_3^a 107.6(7) . . ?
C25_3^a C22_3^a C24_3^a 109.8(6) . . ?
C23_3^a C22_3^a Si19_3^a 111.0(6) . . ?
C25_3^a C22_3^a Si19_3^a 108.6(5) . . ?
C24_3^a C22_3^a Si19_3^a 108.1(5) . . ?
C22_3^a C23_3^a H23A_3^a 109.5 . . ?
C22_3^a C23_3^a H23B_3^a 109.5 . . ?
H23A_3^a C23_3^a H23B_3^a 109.5 . . ?
C22_3^a C23_3^a H23C_3^a 109.5 . . ?
H23A_3^a C23_3^a H23C_3^a 109.5 . . ?
H23B_3^a C23_3^a H23C_3^a 109.5 . . ?
C22_3^a C24_3^a H24A_3^a 109.5 . . ?
C22_3^a C24_3^a H24B_3^a 109.5 . . ?
H24A_3^a C24_3^a H24B_3^a 109.5 . . ?
C22_3^a C24_3^a H24C_3^a 109.5 . . ?
H24A_3^a C24_3^a H24C_3^a 109.5 . . ?
H24B_3^a C24_3^a H24C_3^a 109.5 . . ?
C22_3^a C25_3^a H25A_3^a 109.5 . . ?
C22_3^a C25_3^a H25B_3^a 109.5 . . ?
H25A_3^a C25_3^a H25B_3^a 109.5 . . ?
C22_3^a C25_3^a H25C_3^a 109.5 . . ?
H25A_3^a C25_3^a H25C_3^a 109.5 . . ?
H25B_3^a C25_3^a H25C_3^a 109.5 . . ?
C17_3 O18_3^b Si19_3^b 138.0(12) . . ?
O18_3^b Si19_3^b C21_3^b 110.1(12) . . ?
O18_3^b Si19_3^b C20_3^b 110.6(13) . . ?
C21_3^b Si19_3^b C20_3^b 109.2(13) . . ?
O18_3^b Si19_3^b C22_3^b 102.9(9) . . ?
C21_3^b Si19_3^b C22_3^b 112.3(13) . . ?
C20_3^b Si19_3^b C22_3^b 111.6(13) . . ?
Si19_3^b C20_3^b H20D_3^b 109.5 . . ?
Si19_3^b C20_3^b H20E_3^b 109.5 . . ?
H20D_3^b C20_3^b H20E_3^b 109.5 . . ?
Si19_3^b C20_3^b H20F_3^b 109.5 . . ?
H20D_3^b C20_3^b H20F_3^b 109.5 . . ?
H20E_3^b C20_3^b H20F_3^b 109.5 . . ?
Si19_3^b C21_3^b H21D_3^b 109.5 . . ?
Si19_3^b C21_3^b H21E_3^b 109.5 . . ?
H21D_3^b C21_3^b H21E_3^b 109.5 . . ?
Si19_3^b C21_3^b H21F_3^b 109.5 . . ?
H21D_3^b C21_3^b H21F_3^b 109.5 . . ?
H21E_3^b C21_3^b H21F_3^b 109.5 . . ?
C25_3^b C22_3^b C23_3^b 109.9(17) . . ?
C25_3^b C22_3^b C24_3^b 108.1(16) . . ?
C23_3^b C22_3^b C24_3^b 109.1(16) . . ?
C25_3^b C22_3^b Si19_3^b 110.7(14) . . ?
C23_3^b C22_3^b Si19_3^b 108.2(13) . . ?
C24_3^b C22_3^b Si19_3^b 111.0(13) . . ?
C22_3^b C23_3^b H23D_3^b 109.5 . . ?
C22_3^b C23_3^b H23E_3^b 109.5 . . ?
H23D_3^b C23_3^b H23E_3^b 109.5 . . ?
C22_3^b C23_3^b H23F_3^b 109.5 . . ?
H23D_3^b C23_3^b H23F_3^b 109.5 . . ?
H23E_3^b C23_3^b H23F_3^b 109.5 . . ?
C22_3^b C24_3^b H24D_3^b 109.5 . . ?
C22_3^b C24_3^b H24E_3^b 109.5 . . ?
H24D_3^b C24_3^b H24E_3^b 109.5 . . ?
C22_3^b C24_3^b H24F_3^b 109.5 . . ?
H24D_3^b C24_3^b H24F_3^b 109.5 . . ?
H24E_3^b C24_3^b H24F_3^b 109.5 . . ?
C22_3^b C25_3^b H25D_3^b 109.5 . . ?
C22_3^b C25_3^b H25E_3^b 109.5 . . ?
H25D_3^b C25_3^b H25E_3^b 109.5 . . ?
C22_3^b C25_3^b H25F_3^b 109.5 . . ?
H25D_3^b C25_3^b H25F_3^b 109.5 . . ?
H25E_3^b C25_3^b H25F_3^b 109.5 . . ?
C15_3 O26_3 Si27_3 119.8(3) . . ?
O26_3 Si27_3 C29_3 109.3(3) . . ?
O26_3 Si27_3 C28_3 109.5(2) . . ?
C29_3 Si27_3 C28_3 110.4(3) . . ?
O26_3 Si27_3 C30_3 104.6(2) . . ?
C29_3 Si27_3 C30_3 110.8(4) . . ?
C28_3 Si27_3 C30_3 112.0(3) . . ?
Si27_3 C28_3 H28A_3 109.5 . . ?
Si27_3 C28_3 H28B_3 109.5 . . ?
H28A_3 C28_3 H28B_3 109.5 . . ?
Si27_3 C28_3 H28C_3 109.5 . . ?
H28A_3 C28_3 H28C_3 109.5 . . ?
H28B_3 C28_3 H28C_3 109.5 . . ?
Si27_3 C29_3 H29A_3 109.5 . . ?
Si27_3 C29_3 H29B_3 109.5 . . ?
H29A_3 C29_3 H29B_3 109.5 . . ?
Si27_3 C29_3 H29C_3 109.5 . . ?
H29A_3 C29_3 H29C_3 109.5 . . ?
H29B_3 C29_3 H29C_3 109.5 . . ?
C31_3 C30_3 C32_3 107.5(8) . . ?
C31_3 C30_3 C33_3 109.5(7) . . ?
C32_3 C30_3 C33_3 110.1(6) . . ?
C31_3 C30_3 Si27_3 110.9(5) . . ?
C32_3 C30_3 Si27_3 109.8(5) . . ?
C33_3 C30_3 Si27_3 109.0(5) . . ?
C30_3 C31_3 H31A_3 109.5 . . ?
C30_3 C31_3 H31B_3 109.5 . . ?
H31A_3 C31_3 H31B_3 109.5 . . ?
C30_3 C31_3 H31C_3 109.5 . . ?
H31A_3 C31_3 H31C_3 109.5 . . ?
H31B_3 C31_3 H31C_3 109.5 . . ?
C30_3 C32_3 H32A_3 109.5 . . ?
C30_3 C32_3 H32B_3 109.5 . . ?
H32A_3 C32_3 H32B_3 109.5 . . ?
C30_3 C32_3 H32C_3 109.5 . . ?
H32A_3 C32_3 H32C_3 109.5 . . ?
H32B_3 C32_3 H32C_3 109.5 . . ?
C30_3 C33_3 H33A_3 109.5 . . ?
C30_3 C33_3 H33B_3 109.5 . . ?
H33A_3 C33_3 H33B_3 109.5 . . ?
C30_3 C33_3 H33C_3 109.5 . . ?
H33A_3 C33_3 H33C_3 109.5 . . ?
H33B_3 C33_3 H33C_3 109.5 . . ?
C39_3 C34_3 C35_3 119.1(4) . . ?
C39_3 C34_3 C9_3 125.0(4) . . ?
C35_3 C34_3 C9_3 115.8(4) . . ?
C36_3 C35_3 C34_3 120.3(4) . . ?
C36_3 C35_3 H35_3 119.9 . . ?
C34_3 C35_3 H35_3 119.9 . . ?
C37_3 C36_3 C35_3 120.3(4) . . ?
C37_3 C36_3 H36_3 119.8 . . ?
C35_3 C36_3 H36_3 119.8 . . ?
C38_3 C37_3 C36_3 119.4(4) . . ?
C38_3 C37_3 H37_3 120.3 . . ?
C36_3 C37_3 H37_3 120.3 . . ?
C37_3 C38_3 C39_3 121.8(5) . . ?
C37_3 C38_3 H38_3 119.1 . . ?
C39_3 C38_3 H38_3 119.1 . . ?
C34_3 C39_3 C38_3 119.2(5) . . ?
C34_3 C39_3 H39_3 120.4 . . ?
C38_3 C39_3 H39_3 120.4 . . ?
C101_5 O107_5 H107_5 109.5 . . ?
O107_5 C101_5 H10A_5 109.5 . . ?
O107_5 C101_5 H10B_5 109.5 . . ?
H10A_5 C101_5 H10B_5 109.5 . . ?
O107_5 C101_5 H10C_5 109.5 . . ?
H10A_5 C101_5 H10C_5 109.5 . . ?
H10B_5 C101_5 H10C_5 109.5 . . ?
O105_6^a C103_6^a H10A_6^a 109.5 . . ?
O105_6^a C103_6^a H10B_6^a 109.5 . . ?
H10A_6^a C103_6^a H10B_6^a 109.5 . . ?
O105_6^a C103_6^a H10C_6^a 109.5 . . ?
H10A_6^a C103_6^a H10C_6^a 109.5 . . ?
H10B_6^a C103_6^a H10C_6^a 109.5 . . ?
C103_6^a O105_6^a H105_6^a 109.5 . . ?
O106_7 C102_7 H10A_7 109.5 . . ?
O106_7 C102_7 H10B_7 109.5 . . ?
H10A_7 C102_7 H10B_7 109.5 . . ?
O106_7 C102_7 H10C_7 109.5 . . ?
H10A_7 C102_7 H10C_7 109.5 . . ?
H10B_7 C102_7 H10C_7 109.5 . . ?
C102_7 O106_7 H106_7 109.5 . . ?

loop_
_geom_bond_atom_site_label_1
_geom_bond_atom_site_label_2
_geom_bond_distance
_geom_bond_site_symmetry_2
_geom_bond_publ_flag
O1_1 C4_1 1.261(5) . ?
N2_1 C6_1 1.331(6) . ?
N2_1 H2A_1 0.8800 . ?
N2_1 H2B_1 0.8800 . ?
N3_1 C4_1 1.345(5) . ?
N3_1 C11_1 1.348(5) . ?
C4_1 N5_1 1.389(5) . ?
N5_1 C6_1 1.343(5) . ?
N5_1 H5_1 0.8800 . ?
C6_1 C7_1 1.390(6) . ?
C7_1 C11_1 1.376(6) . ?
C7_1 N8_1 1.377(5) . ?
N8_1 C9_1 1.307(6) . ?
C9_1 N10_1 1.405(5) . ?
C9_1 C34_1 1.477(5) . ?
N10_1 C11_1 1.384(5) . ?
N10_1 C12_1 1.446(5) . ?
C12_1 O13_1 1.429(5) . ?
C12_1 C16_1 1.528(5) . ?
C12_1 H12_1 1.0000 . ?
O13_1 C14_1 1.429(5) . ?
C14_1 C15_1 1.518(7) . ?
C14_1 C17_1 1.534(7) . ?
C14_1 H14_1 1.0000 . ?
C15_1 O26_1^a 1.424(7) . ?
C15_1 O26_1^b 1.434(12) . ?
C15_1 C16_1 1.524(6) . ?
C15_1 H15_1^a 1.0000 . ?
C15_1 H15A_1^b 1.0000 . ?
C16_1 H16A_1 0.9900 . ?
C16_1 H16B_1 0.9900 . ?
C17_1 O18_1 1.400(6) . ?
C17_1 H17A_1 0.9900 . ?
C17_1 H17B_1 0.9900 . ?
O18_1 Si19_1^a 1.664(4) . ?
O18_1 Si19_1^b 1.698(7) . ?
Si19_1^a C21_1^a 1.855(7) . ?
Si19_1^a C20_1^a 1.859(9) . ?
Si19_1^a C22_1^a 1.895(8) . ?
C20_1^a H20A_1^a 0.9800 . ?
C20_1^a H20B_1^a 0.9800 . ?
C20_1^a H20C_1^a 0.9800 . ?
C21_1^a H21A_1^a 0.9800 . ?
C21_1^a H21B_1^a 0.9800 . ?
C21_1^a H21C_1^a 0.9800 . ?
C22_1^a C24_1^a 1.518(9) . ?
C22_1^a C25_1^a 1.521(11) . ?
C22_1^a C23_1^a 1.544(11) . ?
C23_1^a H23A_1^a 0.9800 . ?
C23_1^a H23B_1^a 0.9800 . ?
C23_1^a H23C_1^a 0.9800 . ?
C24_1^a H24A_1^a 0.9800 . ?
C24_1^a H24B_1^a 0.9800 . ?
C24_1^a H24C_1^a 0.9800 . ?
C25_1^a H25A_1^a 0.9800 . ?
C25_1^a H25B_1^a 0.9800 . ?
C25_1^a H25C_1^a 0.9800 . ?
O26_1^a Si27_1^a 1.667(6) . ?
Si27_1^a C28_1^a 1.862(8) . ?
Si27_1^a C29_1^a 1.868(7) . ?
Si27_1^a C30_1^a 1.885(6) . ?
C28_1^a H28A_1^a 0.9800 . ?
C28_1^a H28B_1^a 0.9800 . ?
C28_1^a H28C_1^a 0.9800 . ?
C29_1^a H29A_1^a 0.9800 . ?
C29_1^a H29B_1^a 0.9800 . ?
C29_1^a H29C_1^a 0.9800 . ?
C30_1^a C32_1^a 1.533(9) . ?
C30_1^a C31_1^a 1.535(9) . ?
C30_1^a C33_1^a 1.552(9) . ?
C31_1^a H31A_1^a 0.9800 . ?
C31_1^a H31B_1^a 0.9800 . ?
C31_1^a H31C_1^a 0.9800 . ?
C32_1^a H32A_1^a 0.9800 . ?
C32_1^a H32B_1^a 0.9800 . ?
C32_1^a H32C_1^a 0.9800 . ?
C33_1^a H33A_1^a 0.9800 . ?
C33_1^a H33B_1^a 0.9800 . ?
C33_1^a H33C_1^a 0.9800 . ?
Si19_1^b C22_1^b 1.845(12) . ?
Si19_1^b C21_1^b 1.860(12) . ?
Si19_1^b C20_1^b 1.868(12) . ?
C20_1^b H20D_1^b 0.9800 . ?
C20_1^b H20E_1^b 0.9800 . ?
C20_1^b H20F_1^b 0.9800 . ?
C21_1^b H21D_1^b 0.9800 . ?
C21_1^b H21E_1^b 0.9800 . ?
C21_1^b H21F_1^b 0.9800 . ?
C22_1^b C25_1^b 1.509(13) . ?
C22_1^b C24_1^b 1.533(12) . ?
C22_1^b C23_1^b 1.545(13) . ?
C23_1^b H23D_1^b 0.9800 . ?
C23_1^b H23E_1^b 0.9800 . ?
C23_1^b H23F_1^b 0.9800 . ?
C24_1^b H24D_1^b 0.9800 . ?
C24_1^b H24E_1^b 0.9800 . ?
C24_1^b H24F_1^b 0.9800 . ?
C25_1^b H25D_1^b 0.9800 . ?
C25_1^b H25E_1^b 0.9800 . ?
C25_1^b H25F_1^b 0.9800 . ?
O26_1^b Si27_1^b 1.668(11) . ?
Si27_1^b C29_1^b 1.850(12) . ?
Si27_1^b C28_1^b 1.867(12) . ?
Si27_1^b C30_1^b 1.884(11) . ?
C28_1^b H28D_1^b 0.9800 . ?
C28_1^b H28E_1^b 0.9800 . ?
C28_1^b H28F_1^b 0.9800 . ?
C29_1^b H29D_1^b 0.9800 . ?
C29_1^b H29E_1^b 0.9800 . ?
C29_1^b H29F_1^b 0.9800 . ?
C30_1^b C33_1^b 1.534(12) . ?
C30_1^b C31_1^b 1.534(13) . ?
C30_1^b C32_1^b 1.547(12) . ?
C31_1^b H31D_1^b 0.9800 . ?
C31_1^b H31E_1^b 0.9800 . ?
C31_1^b H31F_1^b 0.9800 . ?
C32_1^b H32D_1^b 0.9800 . ?
C32_1^b H32E_1^b 0.9800 . ?
C32_1^b H32F_1^b 0.9800 . ?
C33_1^b H33D_1^b 0.9800 . ?
C33_1^b H33E_1^b 0.9800 . ?
C33_1^b H33F_1^b 0.9800 . ?
C34_1 C39_1 1.397(6) . ?
C34_1 C35_1 1.398(6) . ?
C35_1 C36_1 1.391(6) . ?
C35_1 H35_1 0.9500 . ?
C36_1 C37_1 1.379(8) . ?
C36_1 H36_1 0.9500 . ?
C37_1 C38_1 1.379(8) . ?
C37_1 H37_1 0.9500 . ?
C38_1 C39_1 1.383(6) . ?
C38_1 H38_1 0.9500 . ?
C39_1 H39_1 0.9500 . ?
O1_2 C4_2 1.260(5) . ?
N2_2 C6_2 1.321(5) . ?
N2_2 H2A_2 0.8800 . ?
N2_2 H2B_2 0.8800 . ?
N3_2 C11_2 1.343(5) . ?
N3_2 C4_2 1.345(5) . ?
C4_2 N5_2 1.401(5) . ?
N5_2 C6_2 1.357(5) . ?
N5_2 H5_2 0.8800 . ?
C6_2 C7_2 1.390(6) . ?
C7_2 N8_2 1.369(6) . ?
C7_2 C11_2 1.404(6) . ?
N8_2 C9_2 1.299(6) . ?
C9_2 N10_2 1.404(5) . ?
C9_2 C34_2 1.489(6) . ?
N10_2 C11_2 1.372(5) . ?
N10_2 C12_2 1.453(5) . ?
C12_2 O13_2 1.426(6) . ?
C12_2 C16_2 1.523(6) . ?
C12_2 H12_2 1.0000 . ?
O13_2 C14_2 1.433(6) . ?
C14_2 C15_2 1.506(8) . ?
C14_2 C17_2 1.517(6) . ?
C14_2 H14_2 1.0000 . ?
C15_2 O26_2^a 1.418(10) . ?
C15_2 O26_2^b 1.469(8) . ?
C15_2 C16_2 1.526(6) . ?
C15_2 H15_2^a 1.0000 . ?
C15_2 H15A_2^b 1.0000 . ?
C16_2 H16A_2 0.9900 . ?
C16_2 H16B_2 0.9900 . ?
C17_2 O18_2^b 1.421(11) . ?
C17_2 O18_2^a 1.444(11) . ?
C17_2 H17A_2^a 0.9900 . ?
C17_2 H17B_2^a 0.9900 . ?
C17_2 H17C_2^b 0.9900 . ?
C17_2 H17D_2^b 0.9900 . ?
O18_2^a Si19_2^a 1.676(10) . ?
Si19_2^a C22_2^a 1.821(11) . ?
Si19_2^a C21_2^a 1.840(11) . ?
Si19_2^a C20_2^a 1.932(12) . ?
C20_2^a H20A_2^a 0.9798 . ?
C20_2^a H20B_2^a 0.9793 . ?
C20_2^a H20C_2^a 0.9805 . ?
C21_2^a H21A_2^a 0.9800 . ?
C21_2^a H21B_2^a 0.9800 . ?
C21_2^a H21C_2^a 0.9800 . ?
C22_2^a C25_2^a 1.518(12) . ?
C22_2^a C23_2^a 1.542(12) . ?
C22_2^a C24_2^a 1.555(12) . ?
C23_2^a H23A_2^a 0.9800 . ?
C23_2^a H23B_2^a 0.9800 . ?
C23_2^a H23C_2^a 0.9800 . ?
C24_2^a H24A_2^a 0.9800 . ?
C24_2^a H24B_2^a 0.9800 . ?
C24_2^a H24C_2^a 0.9800 . ?
C25_2^a H25A_2^a 0.9800 . ?
C25_2^a H25B_2^a 0.9800 . ?
C25_2^a H25C_2^a 0.9800 . ?
O26_2^a Si27_2^a 1.656(9) . ?
Si27_2^a C29_2^a 1.865(11) . ?
Si27_2^a C30_2^a 1.871(9) . ?
Si27_2^a C28_2^a 1.872(11) . ?
C28_2^a H28A_2^a 0.9800 . ?
C28_2^a H28B_2^a 0.9800 . ?
C28_2^a H28C_2^a 0.9800 . ?
C29_2^a H29A_2^a 0.9800 . ?
C29_2^a H29B_2^a 0.9800 . ?
C29_2^a H29C_2^a 0.9800 . ?
C30_2^a C31_2^a 1.535(12) . ?
C30_2^a C32_2^a 1.537(11) . ?
C30_2^a C33_2^a 1.546(11) . ?
C31_2^a H31A_2^a 0.9800 . ?
C31_2^a H31B_2^a 0.9800 . ?
C31_2^a H31C_2^a 0.9800 . ?
C32_2^a H32A_2^a 0.9800 . ?
C32_2^a H32B_2^a 0.9800 . ?
C32_2^a H32C_2^a 0.9800 . ?
C33_2^a H33A_2^a 0.9800 . ?
C33_2^a H33B_2^a 0.9800 . ?
C33_2^a H33C_2^a 0.9800 . ?
O18_2^b Si19_2^b 1.635(10) . ?
Si19_2^b C22_2^b 1.841(11) . ?
Si19_2^b C21_2^b 1.849(11) . ?
Si19_2^b C20_2^b 1.910(12) . ?
C20_2^b H20D_2^b 0.9800 . ?
C20_2^b H20E_2^b 0.9800 . ?
C20_2^b H20F_2^b 0.9800 . ?
C21_2^b H21D_2^b 0.9800 . ?
C21_2^b H21E_2^b 0.9800 . ?
C21_2^b H21F_2^b 0.9800 . ?
C22_2^b C23_2^b 1.532(13) . ?
C22_2^b C25_2^b 1.535(13) . ?
C22_2^b C24_2^b 1.549(12) . ?
C23_2^b H23D_2^b 0.9800 . ?
C23_2^b H23E_2^b 0.9800 . ?
C23_2^b H23F_2^b 0.9800 . ?
C24_2^b H24D_2^b 0.9800 . ?
C24_2^b H24E_2^b 0.9800 . ?
C24_2^b H24F_2^b 0.9800 . ?
C25_2^b H25D_2^b 0.9800 . ?
C25_2^b H25E_2^b 0.9800 . ?
C25_2^b H25F_2^b 0.9800 . ?
O26_2^b Si27_2^b 1.680(8) . ?
Si27_2^b C30_2^b 1.856(8) . ?
Si27_2^b C28_2^b 1.862(9) . ?
Si27_2^b C29_2^b 1.865(9) . ?
C28_2^b H28D_2^b 0.9800 . ?
C28_2^b H28E_2^b 0.9800 . ?
C28_2^b H28F_2^b 0.9800 . ?
C29_2^b H29D_2^b 0.9800 . ?
C29_2^b H29E_2^b 0.9800 . ?
C29_2^b H29F_2^b 0.9800 . ?
C30_2^b C31_2^b 1.538(11) . ?
C30_2^b C33_2^b 1.545(10) . ?
C30_2^b C32_2^b 1.548(10) . ?
C31_2^b H31D_2^b 0.9800 . ?
C31_2^b H31E_2^b 0.9800 . ?
C31_2^b H31F_2^b 0.9800 . ?
C32_2^b H32D_2^b 0.9800 . ?
C32_2^b H32E_2^b 0.9800 . ?
C32_2^b H32F_2^b 0.9800 . ?
C33_2^b H33D_2^b 0.9800 . ?
C33_2^b H33E_2^b 0.9800 . ?
C33_2^b H33F_2^b 0.9800 . ?
C34_2 C39_2 1.356(7) . ?
C34_2 C35_2 1.428(7) . ?
C35_2 C36_2 1.386(7) . ?
C35_2 H35_2 0.9500 . ?
C36_2 C37_2 1.342(10) . ?
C36_2 H36_2 0.9500 . ?
C37_2 C38_2 1.383(10) . ?
C37_2 H37_2 0.9500 . ?
C38_2 C39_2 1.409(8) . ?
C38_2 H38_2 0.9500 . ?
C39_2 H39_2 0.9500 . ?
O1_3 C4_3 1.257(5) . ?
N2_3 C6_3 1.322(5) . ?
N2_3 H2A_3 0.8800 . ?
N2_3 H2B_3 0.8800 . ?
N3_3 C11_3 1.346(5) . ?
N3_3 C4_3 1.348(5) . ?
C4_3 N5_3 1.404(5) . ?
N5_3 C6_3 1.354(5) . ?
N5_3 H5_3 0.8800 . ?
C6_3 C7_3 1.387(6) . ?
C7_3 C11_3 1.385(5) . ?
C7_3 N8_3 1.386(5) . ?
N8_3 C9_3 1.310(5) . ?
C9_3 N10_3 1.414(5) . ?
C9_3 C34_3 1.481(5) . ?
N10_3 C11_3 1.385(5) . ?
N10_3 C12_3 1.452(5) . ?
C12_3 O13_3 1.436(5) . ?
C12_3 C16_3 1.535(5) . ?
C12_3 H12_3 1.0000 . ?
O13_3 C14_3 1.436(5) . ?
C14_3 C17_3 1.508(7) . ?
C14_3 C15_3 1.524(5) . ?
C14_3 H14_3 1.0000 . ?
C15_3 O26_3 1.411(5) . ?
C15_3 C16_3 1.527(6) . ?
C15_3 H15_3 1.0000 . ?
C16_3 H16A_3 0.9900 . ?
C16_3 H16B_3 0.9900 . ?
C17_3 O18_3^a 1.413(6) . ?
C17_3 O18_3^b 1.479(12) . ?
C17_3 H17A_3^a 0.9900 . ?
C17_3 H17B_3^a 0.9900 . ?
C17_3 H17C_3^b 0.9900 . ?
C17_3 H17D_3^b 0.9900 . ?
O18_3^a Si19_3^a 1.670(4) . ?
Si19_3^a C21_3^a 1.857(7) . ?
Si19_3^a C20_3^a 1.869(7) . ?
Si19_3^a C22_3^a 1.886(6) . ?
C20_3^a H20A_3^a 0.9800 . ?
C20_3^a H20B_3^a 0.9800 . ?
C20_3^a H20C_3^a 0.9800 . ?
C21_3^a H21A_3^a 0.9800 . ?
C21_3^a H21B_3^a 0.9800 . ?
C21_3^a H21C_3^a 0.9800 . ?
C22_3^a C23_3^a 1.518(9) . ?
C22_3^a C25_3^a 1.530(9) . ?
C22_3^a C24_3^a 1.550(8) . ?
C23_3^a H23A_3^a 0.9800 . ?
C23_3^a H23B_3^a 0.9800 . ?
C23_3^a H23C_3^a 0.9800 . ?
C24_3^a H24A_3^a 0.9800 . ?
C24_3^a H24B_3^a 0.9800 . ?
C24_3^a H24C_3^a 0.9800 . ?
C25_3^a H25A_3^a 0.9800 . ?
C25_3^a H25B_3^a 0.9800 . ?
C25_3^a H25C_3^a 0.9800 . ?
O18_3^b Si19_3^b 1.662(10) . ?
Si19_3^b C21_3^b 1.859(12) . ?
Si19_3^b C20_3^b 1.859(12) . ?
Si19_3^b C22_3^b 1.882(11) . ?
C20_3^b H20D_3^b 0.9800 . ?
C20_3^b H20E_3^b 0.9800 . ?
C20_3^b H20F_3^b 0.9800 . ?
C21_3^b H21D_3^b 0.9800 . ?
C21_3^b H21E_3^b 0.9800 . ?
C21_3^b H21F_3^b 0.9800 . ?
C22_3^b C25_3^b 1.529(13) . ?
C22_3^b C23_3^b 1.532(13) . ?
C22_3^b C24_3^b 1.536(13) . ?
C23_3^b H23D_3^b 0.9800 . ?
C23_3^b H23E_3^b 0.9800 . ?
C23_3^b H23F_3^b 0.9800 . ?
C24_3^b H24D_3^b 0.9800 . ?
C24_3^b H24E_3^b 0.9800 . ?
C24_3^b H24F_3^b 0.9800 . ?
C25_3^b H25D_3^b 0.9800 . ?
C25_3^b H25E_3^b 0.9800 . ?
C25_3^b H25F_3^b 0.9800 . ?
O26_3 Si27_3 1.671(3) . ?
Si27_3 C29_3 1.851(7) . ?
Si27_3 C28_3 1.868(5) . ?
Si27_3 C30_3 1.869(6) . ?
C28_3 H28A_3 0.9800 . ?
C28_3 H28B_3 0.9800 . ?
C28_3 H28C_3 0.9800 . ?
C29_3 H29A_3 0.9800 . ?
C29_3 H29B_3 0.9800 . ?
C29_3 H29C_3 0.9800 . ?
C30_3 C31_3 1.519(10) . ?
C30_3 C32_3 1.542(9) . ?
C30_3 C33_3 1.548(7) . ?
C31_3 H31A_3 0.9800 . ?
C31_3 H31B_3 0.9800 . ?
C31_3 H31C_3 0.9800 . ?
C32_3 H32A_3 0.9800 . ?
C32_3 H32B_3 0.9800 . ?
C32_3 H32C_3 0.9800 . ?
C33_3 H33A_3 0.9800 . ?
C33_3 H33B_3 0.9800 . ?
C33_3 H33C_3 0.9800 . ?
C34_3 C39_3 1.385(6) . ?
C34_3 C35_3 1.400(6) . ?
C35_3 C36_3 1.382(6) . ?
C35_3 H35_3 0.9500 . ?
C36_3 C37_3 1.374(7) . ?
C36_3 H36_3 0.9500 . ?
C37_3 C38_3 1.367(7) . ?
C37_3 H37_3 0.9500 . ?
C38_3 C39_3 1.386(6) . ?
C38_3 H38_3 0.9500 . ?
C39_3 H39_3 0.9500 . ?
O107_5 C101_5 1.407(9) . ?
O107_5 H107_5 0.8400 . ?
C101_5 H10A_5 0.9800 . ?
C101_5 H10B_5 0.9800 . ?
C101_5 H10C_5 0.9800 . ?
C103_6^a O105_6^a 1.478(11) . ?
C103_6^a H10A_6^a 0.9800 . ?
C103_6^a H10B_6^a 0.9800 . ?
C103_6^a H10C_6^a 0.9800 . ?
O105_6^a H105_6^a 0.8400 . ?
C102_7 O106_7 1.394(11) . ?
C102_7 H10A_7 0.9800 . ?
C102_7 H10B_7 0.9800 . ?
C102_7 H10C_7 0.9800 . ?
O106_7 H106_7 0.8400 . ?

loop_
_geom_torsion_atom_site_label_1
_geom_torsion_atom_site_label_2
_geom_torsion_atom_site_label_3
_geom_torsion_atom_site_label_4
_geom_torsion
_geom_torsion_site_symmetry_1
_geom_torsion_site_symmetry_2
_geom_torsion_site_symmetry_3
_geom_torsion_site_symmetry_4
_geom_torsion_publ_flag
C11_1 N3_1 C4_1 O1_1 179.7(4) . . . . ?
C11_1 N3_1 C4_1 N5_1 0.2(6) . . . . ?
O1_1 C4_1 N5_1 C6_1 -178.0(4) . . . . ?
N3_1 C4_1 N5_1 C6_1 1.5(7) . . . . ?
C4_1 N5_1 C6_1 N2_1 -179.7(5) . . . . ?
C4_1 N5_1 C6_1 C7_1 -1.6(7) . . . . ?
N2_1 C6_1 C7_1 C11_1 178.1(5) . . . . ?
N5_1 C6_1 C7_1 C11_1 0.0(6) . . . . ?
N2_1 C6_1 C7_1 N8_1 -0.4(8) . . . . ?
N5_1 C6_1 C7_1 N8_1 -178.5(4) . . . . ?
C11_1 C7_1 N8_1 C9_1 0.4(5) . . . . ?
C6_1 C7_1 N8_1 C9_1 179.0(5) . . . . ?
C7_1 N8_1 C9_1 N10_1 -0.2(5) . . . . ?
C7_1 N8_1 C9_1 C34_1 179.2(4) . . . . ?
N8_1 C9_1 N10_1 C11_1 -0.1(5) . . . . ?
C34_1 C9_1 N10_1 C11_1 -179.5(4) . . . . ?
N8_1 C9_1 N10_1 C12_1 -178.6(4) . . . . ?
C34_1 C9_1 N10_1 C12_1 2.0(6) . . . . ?
C4_1 N3_1 C11_1 C7_1 -1.8(6) . . . . ?
C4_1 N3_1 C11_1 N10_1 179.4(4) . . . . ?
N8_1 C7_1 C11_1 N3_1 -179.5(4) . . . . ?
C6_1 C7_1 C11_1 N3_1 1.8(7) . . . . ?
N8_1 C7_1 C11_1 N10_1 -0.5(5) . . . . ?
C6_1 C7_1 C11_1 N10_1 -179.3(4) . . . . ?
C9_1 N10_1 C11_1 N3_1 179.3(4) . . . . ?
C12_1 N10_1 C11_1 N3_1 -2.3(7) . . . . ?
C9_1 N10_1 C11_1 C7_1 0.4(4) . . . . ?
C12_1 N10_1 C11_1 C7_1 178.7(4) . . . . ?
C11_1 N10_1 C12_1 O13_1 87.9(5) . . . . ?
C9_1 N10_1 C12_1 O13_1 -94.0(4) . . . . ?
C11_1 N10_1 C12_1 C16_1 -33.2(6) . . . . ?
C9_1 N10_1 C12_1 C16_1 144.8(4) . . . . ?
N10_1 C12_1 O13_1 C14_1 -133.6(3) . . . . ?
C16_1 C12_1 O13_1 C14_1 -6.7(4) . . . . ?
C12_1 O13_1 C14_1 C15_1 -17.7(5) . . . . ?
C12_1 O13_1 C14_1 C17_1 105.2(4) . . . . ?
O13_1 C14_1 C15_1 O26_1^a -79.1(5) . . . . ?
C17_1 C14_1 C15_1 O26_1^a 163.5(5) . . . . ?
O13_1 C14_1 C15_1 O26_1^b -85.2(8) . . . . ?
C17_1 C14_1 C15_1 O26_1^b 157.3(8) . . . . ?
O13_1 C14_1 C15_1 C16_1 34.8(4) . . . . ?
C17_1 C14_1 C15_1 C16_1 -82.7(4) . . . . ?
O26_1^a C15_1 C16_1 C12_1 82.1(5) . . . . ?
O26_1^b C15_1 C16_1 C12_1 73.0(12) . . . . ?
C14_1 C15_1 C16_1 C12_1 -37.2(4) . . . . ?
O13_1 C12_1 C16_1 C15_1 27.9(4) . . . . ?
N10_1 C12_1 C16_1 C15_1 149.9(4) . . . . ?
O13_1 C14_1 C17_1 O18_1 176.8(4) . . . . ?
C15_1 C14_1 C17_1 O18_1 -66.4(6) . . . . ?
C14_1 C17_1 O18_1 Si19_1^a 135.1(4) . . . . ?
C14_1 C17_1 O18_1 Si19_1^b 115.2(10) . . . . ?
C17_1 O18_1 Si19_1^a C21_1^a 49.3(6) . . . . ?
C17_1 O18_1 Si19_1^a C20_1^a -72.3(7) . . . . ?
C17_1 O18_1 Si19_1^a C22_1^a 169.2(6) . . . . ?
O18_1 Si19_1^a C22_1^a C24_1^a 179.3(9) . . . . ?
C21_1^a Si19_1^a C22_1^a C24_1^a -60.8(11) . . . . ?
C20_1^a Si19_1^a C22_1^a C24_1^a 62.6(11) . . . . ?
O18_1 Si19_1^a C22_1^a C25_1^a -58.5(9) . . . . ?
C21_1^a Si19_1^a C22_1^a C25_1^a 61.4(10) . . . . ?
C20_1^a Si19_1^a C22_1^a C25_1^a -175.1(10) . . . . ?
O18_1 Si19_1^a C22_1^a C23_1^a 61.1(10) . . . . ?
C21_1^a Si19_1^a C22_1^a C23_1^a -179.0(10) . . . . ?
C20_1^a Si19_1^a C22_1^a C23_1^a -55.6(11) . . . . ?
C14_1 C15_1 O26_1^a Si27_1^a -121.7(7) . . . . ?
C16_1 C15_1 O26_1^a Si27_1^a 127.1(7) . . . . ?
C15_1 O26_1^a Si27_1^a C28_1^a -146.2(9) . . . . ?
C15_1 O26_1^a Si27_1^a C29_1^a -26.1(9) . . . . ?
C15_1 O26_1^a Si27_1^a C30_1^a 95.2(8) . . . . ?
O26_1^a Si27_1^a C30_1^a C32_1^a -68.7(8) . . . . ?
C28_1^a Si27_1^a C30_1^a C32_1^a 174.0(8) . . . . ?
C29_1^a Si27_1^a C30_1^a C32_1^a 52.9(8) . . . . ?
O26_1^a Si27_1^a C30_1^a C31_1^a 52.5(8) . . . . ?
C28_1^a Si27_1^a C30_1^a C31_1^a -64.8(9) . . . . ?
C29_1^a Si27_1^a C30_1^a C31_1^a 174.1(7) . . . . ?
O26_1^a Si27_1^a C30_1^a C33_1^a 172.0(6) . . . . ?
C28_1^a Si27_1^a C30_1^a C33_1^a 54.6(7) . . . . ?
C29_1^a Si27_1^a C30_1^a C33_1^a -66.5(6) . . . . ?
C17_1 O18_1 Si19_1^b C22_1^b 91.6(11) . . . . ?
C17_1 O18_1 Si19_1^b C21_1^b -31.7(18) . . . . ?
C17_1 O18_1 Si19_1^b C20_1^b -149.8(17) . . . . ?
O18_1 Si19_1^b C22_1^b C25_1^b -49.1(16) . . . . ?
C21_1^b Si19_1^b C22_1^b C25_1^b 68(2) . . . . ?
C20_1^b Si19_1^b C22_1^b C25_1^b -166(2) . . . . ?
O18_1 Si19_1^b C22_1^b C24_1^b -176.3(15) . . . . ?
C21_1^b Si19_1^b C22_1^b C24_1^b -59(2) . . . . ?
C20_1^b Si19_1^b C22_1^b C24_1^b 66(2) . . . . ?
O18_1 Si19_1^b C22_1^b C23_1^b 71.9(15) . . . . ?
C21_1^b Si19_1^b C22_1^b C23_1^b -171(2) . . . . ?
C20_1^b Si19_1^b C22_1^b C23_1^b -45(2) . . . . ?
C14_1 C15_1 O26_1^b Si27_1^b -84(2) . . . . ?
C16_1 C15_1 O26_1^b Si27_1^b 165.8(16) . . . . ?
C15_1 O26_1^b Si27_1^b C29_1^b 19(3) . . . . ?
C15_1 O26_1^b Si27_1^b C28_1^b 141(2) . . . . ?
C15_1 O26_1^b Si27_1^b C30_1^b -102(2) . . . . ?
O26_1^b Si27_1^b C30_1^b C33_1^b -176.3(14) . . . . ?
C29_1^b Si27_1^b C30_1^b C33_1^b 61.7(16) . . . . ?
C28_1^b Si27_1^b C30_1^b C33_1^b -60.7(16) . . . . ?
O26_1^b Si27_1^b C30_1^b C31_1^b -54.2(18) . . . . ?
C29_1^b Si27_1^b C30_1^b C31_1^b -176.3(18) . . . . ?
C28_1^b Si27_1^b C30_1^b C31_1^b 61.4(19) . . . . ?
O26_1^b Si27_1^b C30_1^b C32_1^b 64.2(15) . . . . ?
C29_1^b Si27_1^b C30_1^b C32_1^b -57.8(17) . . . . ?
C28_1^b Si27_1^b C30_1^b C32_1^b 179.9(16) . . . . ?
N8_1 C9_1 C34_1 C39_1 34.6(6) . . . . ?
N10_1 C9_1 C34_1 C39_1 -146.1(4) . . . . ?
N8_1 C9_1 C34_1 C35_1 -140.8(5) . . . . ?
N10_1 C9_1 C34_1 C35_1 38.6(7) . . . . ?
C39_1 C34_1 C35_1 C36_1 1.6(7) . . . . ?
C9_1 C34_1 C35_1 C36_1 176.8(4) . . . . ?
C34_1 C35_1 C36_1 C37_1 -1.0(8) . . . . ?
C35_1 C36_1 C37_1 C38_1 -0.6(8) . . . . ?
C36_1 C37_1 C38_1 C39_1 1.6(8) . . . . ?
C37_1 C38_1 C39_1 C34_1 -1.0(7) . . . . ?
C35_1 C34_1 C39_1 C38_1 -0.6(7) . . . . ?
C9_1 C34_1 C39_1 C38_1 -176.2(4) . . . . ?
C11_2 N3_2 C4_2 O1_2 175.4(5) . . . . ?
C11_2 N3_2 C4_2 N5_2 -4.7(7) . . . . ?
O1_2 C4_2 N5_2 C6_2 -177.2(5) . . . . ?
N3_2 C4_2 N5_2 C6_2 2.9(8) . . . . ?
C4_2 N5_2 C6_2 N2_2 -177.3(5) . . . . ?
C4_2 N5_2 C6_2 C7_2 2.3(7) . . . . ?
N2_2 C6_2 C7_2 N8_2 -3.9(9) . . . . ?
N5_2 C6_2 C7_2 N8_2 176.6(5) . . . . ?
N2_2 C6_2 C7_2 C11_2 174.7(5) . . . . ?
N5_2 C6_2 C7_2 C11_2 -4.8(6) . . . . ?
C6_2 C7_2 N8_2 C9_2 177.6(5) . . . . ?
C11_2 C7_2 N8_2 C9_2 -1.1(5) . . . . ?
C7_2 N8_2 C9_2 N10_2 -0.9(5) . . . . ?
C7_2 N8_2 C9_2 C34_2 177.0(4) . . . . ?
N8_2 C9_2 N10_2 C11_2 2.5(5) . . . . ?
C34_2 C9_2 N10_2 C11_2 -175.2(4) . . . . ?
N8_2 C9_2 N10_2 C12_2 -171.0(4) . . . . ?
C34_2 C9_2 N10_2 C12_2 11.3(7) . . . . ?
C4_2 N3_2 C11_2 N10_2 -178.9(5) . . . . ?
C4_2 N3_2 C11_2 C7_2 1.9(7) . . . . ?
C9_2 N10_2 C11_2 N3_2 177.8(5) . . . . ?
C12_2 N10_2 C11_2 N3_2 -9.1(8) . . . . ?
C9_2 N10_2 C11_2 C7_2 -2.9(5) . . . . ?
C12_2 N10_2 C11_2 C7_2 170.3(4) . . . . ?
N8_2 C7_2 C11_2 N3_2 -178.1(5) . . . . ?
C6_2 C7_2 C11_2 N3_2 3.0(7) . . . . ?
N8_2 C7_2 C11_2 N10_2 2.6(5) . . . . ?
C6_2 C7_2 C11_2 N10_2 -176.3(4) . . . . ?
C11_2 N10_2 C12_2 O13_2 92.3(5) . . . . ?
C9_2 N10_2 C12_2 O13_2 -95.7(5) . . . . ?
C11_2 N10_2 C12_2 C16_2 -29.3(7) . . . . ?
C9_2 N10_2 C12_2 C16_2 142.6(4) . . . . ?
N10_2 C12_2 O13_2 C14_2 -139.8(4) . . . . ?
C16_2 C12_2 O13_2 C14_2 -12.4(5) . . . . ?
C12_2 O13_2 C14_2 C15_2 -13.4(5) . . . . ?
C12_2 O13_2 C14_2 C17_2 109.1(5) . . . . ?
O13_2 C14_2 C15_2 O26_2^a -82.9(8) . . . . ?
C17_2 C14_2 C15_2 O26_2^a 158.3(8) . . . . ?
O13_2 C14_2 C15_2 O26_2^b -82.7(5) . . . . ?
C17_2 C14_2 C15_2 O26_2^b 158.4(5) . . . . ?
O13_2 C14_2 C15_2 C16_2 33.3(5) . . . . ?
C17_2 C14_2 C15_2 C16_2 -85.6(5) . . . . ?
O13_2 C12_2 C16_2 C15_2 32.3(4) . . . . ?
N10_2 C12_2 C16_2 C15_2 155.4(4) . . . . ?
O26_2^a C15_2 C16_2 C12_2 91.3(7) . . . . ?
O26_2^b C15_2 C16_2 C12_2 70.6(6) . . . . ?
C14_2 C15_2 C16_2 C12_2 -38.7(4) . . . . ?
O13_2 C14_2 C17_2 O18_2^b 172.3(11) . . . . ?
C15_2 C14_2 C17_2 O18_2^b -69.7(12) . . . . ?
O13_2 C14_2 C17_2 O18_2^a 179.3(12) . . . . ?
C15_2 C14_2 C17_2 O18_2^a -62.7(12) . . . . ?
C14_2 C17_2 O18_2^a Si19_2^a 173.5(19) . . . . ?
C17_2 O18_2^a Si19_2^a C22_2^a 180(2) . . . . ?
C17_2 O18_2^a Si19_2^a C21_2^a 41(3) . . . . ?
C17_2 O18_2^a Si19_2^a C20_2^a -68(3) . . . . ?
O18_2^a Si19_2^a C22_2^a C25_2^a -66.6(15) . . . . ?
C21_2^a Si19_2^a C22_2^a C25_2^a 64.6(14) . . . . ?
C20_2^a Si19_2^a C22_2^a C25_2^a -175.3(13) . . . . ?
O18_2^a Si19_2^a C22_2^a C23_2^a 54.3(16) . . . . ?
C21_2^a Si19_2^a C22_2^a C23_2^a -174.5(13) . . . . ?
C20_2^a Si19_2^a C22_2^a C23_2^a -54.4(15) . . . . ?
O18_2^a Si19_2^a C22_2^a C24_2^a 172.8(15) . . . . ?
C21_2^a Si19_2^a C22_2^a C24_2^a -56.0(15) . . . . ?
C20_2^a Si19_2^a C22_2^a C24_2^a 64.1(15) . . . . ?
C14_2 C15_2 O26_2^a Si27_2^a -122.4(11) . . . . ?
C16_2 C15_2 O26_2^a Si27_2^a 122.6(12) . . . . ?
C15_2 O26_2^a Si27_2^a C29_2^a -23.9(19) . . . . ?
C15_2 O26_2^a Si27_2^a C30_2^a 97.7(14) . . . . ?
C15_2 O26_2^a Si27_2^a C28_2^a -143.0(16) . . . . ?
O26_2^a Si27_2^a C30_2^a C31_2^a 54.7(14) . . . . ?
C29_2^a Si27_2^a C30_2^a C31_2^a 176.0(17) . . . . ?
C28_2^a Si27_2^a C30_2^a C31_2^a -62.3(15) . . . . ?
O26_2^a Si27_2^a C30_2^a C32_2^a -66.7(11) . . . . ?
C29_2^a Si27_2^a C30_2^a C32_2^a 54.6(15) . . . . ?
C28_2^a Si27_2^a C30_2^a C32_2^a 176.4(11) . . . . ?
O26_2^a Si27_2^a C30_2^a C33_2^a 174.0(9) . . . . ?
C29_2^a Si27_2^a C30_2^a C33_2^a -64.7(14) . . . . ?
C28_2^a Si27_2^a C30_2^a C33_2^a 57.1(11) . . . . ?
C14_2 C17_2 O18_2^b Si19_2^b 144.8(12) . . . . ?
C17_2 O18_2^b Si19_2^b C22_2^b 171.1(14) . . . . ?
C17_2 O18_2^b Si19_2^b C21_2^b 45(2) . . . . ?
C17_2 O18_2^b Si19_2^b C20_2^b -72.9(18) . . . . ?
O18_2^b Si19_2^b C22_2^b C23_2^b 66.4(19) . . . . ?
C21_2^b Si19_2^b C22_2^b C23_2^b -168.4(18) . . . . ?
C20_2^b Si19_2^b C22_2^b C23_2^b -48.8(18) . . . . ?
O18_2^b Si19_2^b C22_2^b C25_2^b -56.1(18) . . . . ?
C21_2^b Si19_2^b C22_2^b C25_2^b 69.1(19) . . . . ?
C20_2^b Si19_2^b C22_2^b C25_2^b -171.3(17) . . . . ?
O18_2^b Si19_2^b C22_2^b C24_2^b -176.2(17) . . . . ?
C21_2^b Si19_2^b C22_2^b C24_2^b -51.0(18) . . . . ?
C20_2^b Si19_2^b C22_2^b C24_2^b 68.6(17) . . . . ?
C14_2 C15_2 O26_2^b Si27_2^b -98.3(8) . . . . ?
C16_2 C15_2 O26_2^b Si27_2^b 153.3(6) . . . . ?
C15_2 O26_2^b Si27_2^b C30_2^b -83.8(9) . . . . ?
C15_2 O26_2^b Si27_2^b C28_2^b 38.4(10) . . . . ?
C15_2 O26_2^b Si27_2^b C29_2^b 156.9(9) . . . . ?
O26_2^b Si27_2^b C30_2^b C31_2^b 64.0(10) . . . . ?
C28_2^b Si27_2^b C30_2^b C31_2^b -57.7(10) . . . . ?
C29_2^b Si27_2^b C30_2^b C31_2^b 179.9(11) . . . . ?
O26_2^b Si27_2^b C30_2^b C33_2^b -57.0(9) . . . . ?
C28_2^b Si27_2^b C30_2^b C33_2^b -178.7(9) . . . . ?
C29_2^b Si27_2^b C30_2^b C33_2^b 58.8(10) . . . . ?
O26_2^b Si27_2^b C30_2^b C32_2^b -176.8(7) . . . . ?
C28_2^b Si27_2^b C30_2^b C32_2^b 61.5(8) . . . . ?
C29_2^b Si27_2^b C30_2^b C32_2^b -61.0(9) . . . . ?
N8_2 C9_2 C34_2 C39_2 -148.6(5) . . . . ?
N10_2 C9_2 C34_2 C39_2 29.0(7) . . . . ?
N8_2 C9_2 C34_2 C35_2 28.3(6) . . . . ?
N10_2 C9_2 C34_2 C35_2 -154.1(4) . . . . ?
C39_2 C34_2 C35_2 C36_2 2.9(7) . . . . ?
C9_2 C34_2 C35_2 C36_2 -174.2(5) . . . . ?
C34_2 C35_2 C36_2 C37_2 -3.6(8) . . . . ?
C35_2 C36_2 C37_2 C38_2 2.2(9) . . . . ?
C36_2 C37_2 C38_2 C39_2 -0.2(9) . . . . ?
C35_2 C34_2 C39_2 C38_2 -1.0(7) . . . . ?
C9_2 C34_2 C39_2 C38_2 175.8(5) . . . . ?
C37_2 C38_2 C39_2 C34_2 -0.3(8) . . . . ?
C11_3 N3_3 C4_3 O1_3 180.0(4) . . . . ?
C11_3 N3_3 C4_3 N5_3 -0.1(6) . . . . ?
O1_3 C4_3 N5_3 C6_3 -178.5(4) . . . . ?
N3_3 C4_3 N5_3 C6_3 1.5(7) . . . . ?
C4_3 N5_3 C6_3 N2_3 -179.4(4) . . . . ?
C4_3 N5_3 C6_3 C7_3 -1.3(6) . . . . ?
N2_3 C6_3 C7_3 C11_3 177.8(4) . . . . ?
N5_3 C6_3 C7_3 C11_3 -0.2(6) . . . . ?
N2_3 C6_3 C7_3 N8_3 0.4(8) . . . . ?
N5_3 C6_3 C7_3 N8_3 -177.7(4) . . . . ?
C11_3 C7_3 N8_3 C9_3 -0.1(5) . . . . ?
C6_3 C7_3 N8_3 C9_3 177.5(5) . . . . ?
C7_3 N8_3 C9_3 N10_3 -0.3(5) . . . . ?
C7_3 N8_3 C9_3 C34_3 179.4(4) . . . . ?
N8_3 C9_3 N10_3 C11_3 0.7(5) . . . . ?
C34_3 C9_3 N10_3 C11_3 -179.0(4) . . . . ?
N8_3 C9_3 N10_3 C12_3 -175.7(4) . . . . ?
C34_3 C9_3 N10_3 C12_3 4.7(7) . . . . ?
C4_3 N3_3 C11_3 C7_3 -1.5(6) . . . . ?
C4_3 N3_3 C11_3 N10_3 177.4(4) . . . . ?
N8_3 C7_3 C11_3 N3_3 179.6(4) . . . . ?
C6_3 C7_3 C11_3 N3_3 1.7(7) . . . . ?
N8_3 C7_3 C11_3 N10_3 0.5(5) . . . . ?
C6_3 C7_3 C11_3 N10_3 -177.4(4) . . . . ?
C9_3 N10_3 C11_3 N3_3 -179.7(4) . . . . ?
C12_3 N10_3 C11_3 N3_3 -3.7(7) . . . . ?
C9_3 N10_3 C11_3 C7_3 -0.7(4) . . . . ?
C12_3 N10_3 C11_3 C7_3 175.4(4) . . . . ?
C11_3 N10_3 C12_3 O13_3 100.5(5) . . . . ?
C9_3 N10_3 C12_3 O13_3 -84.2(5) . . . . ?
C11_3 N10_3 C12_3 C16_3 -19.0(6) . . . . ?
C9_3 N10_3 C12_3 C16_3 156.4(4) . . . . ?
N10_3 C12_3 O13_3 C14_3 -121.0(4) . . . . ?
C16_3 C12_3 O13_3 C14_3 3.5(4) . . . . ?
C12_3 O13_3 C14_3 C17_3 143.0(4) . . . . ?
C12_3 O13_3 C14_3 C15_3 19.3(5) . . . . ?
O13_3 C14_3 C15_3 O26_3 -156.5(4) . . . . ?
C17_3 C14_3 C15_3 O26_3 82.1(5) . . . . ?
O13_3 C14_3 C15_3 C16_3 -34.1(4) . . . . ?
C17_3 C14_3 C15_3 C16_3 -155.5(4) . . . . ?
O26_3 C15_3 C16_3 C12_3 155.1(3) . . . . ?
C14_3 C15_3 C16_3 C12_3 35.2(4) . . . . ?
O13_3 C12_3 C16_3 C15_3 -24.5(4) . . . . ?
N10_3 C12_3 C16_3 C15_3 96.5(4) . . . . ?
O13_3 C14_3 C17_3 O18_3^a 68.2(5) . . . . ?
C15_3 C14_3 C17_3 O18_3^a -173.7(4) . . . . ?
O13_3 C14_3 C17_3 O18_3^b 82.9(7) . . . . ?
C15_3 C14_3 C17_3 O18_3^b -159.0(7) . . . . ?
C14_3 C17_3 O18_3^a Si19_3^a 118.0(5) . . . . ?
C17_3 O18_3^a Si19_3^a C21_3^a 151.1(6) . . . . ?
C17_3 O18_3^a Si19_3^a C20_3^a 33.2(7) . . . . ?
C17_3 O18_3^a Si19_3^a C22_3^a -88.5(5) . . . . ?
O18_3^a Si19_3^a C22_3^a C23_3^a 71.7(7) . . . . ?
C21_3^a Si19_3^a C22_3^a C23_3^a -173.6(7) . . . . ?
C20_3^a Si19_3^a C22_3^a C23_3^a -51.6(8) . . . . ?
O18_3^a Si19_3^a C22_3^a C25_3^a -51.4(7) . . . . ?
C21_3^a Si19_3^a C22_3^a C25_3^a 63.3(7) . . . . ?
C20_3^a Si19_3^a C22_3^a C25_3^a -174.6(7) . . . . ?
O18_3^a Si19_3^a C22_3^a C24_3^a -170.5(4) . . . . ?
C21_3^a Si19_3^a C22_3^a C24_3^a -55.7(6) . . . . ?
C20_3^a Si19_3^a C22_3^a C24_3^a 66.3(6) . . . . ?
C14_3 C17_3 O18_3^b Si19_3^b 97(2) . . . . ?
C17_3 O18_3^b Si19_3^b C21_3^b -36(3) . . . . ?
C17_3 O18_3^b Si19_3^b C20_3^b -156(2) . . . . ?
C17_3 O18_3^b Si19_3^b C22_3^b 84(2) . . . . ?
O18_3^b Si19_3^b C22_3^b C25_3^b -64.0(19) . . . . ?
C21_3^b Si19_3^b C22_3^b C25_3^b 54(2) . . . . ?
C20_3^b Si19_3^b C22_3^b C25_3^b 177(2) . . . . ?
O18_3^b Si19_3^b C22_3^b C23_3^b 56.4(19) . . . . ?
C21_3^b Si19_3^b C22_3^b C23_3^b 175(2) . . . . ?
C20_3^b Si19_3^b C22_3^b C23_3^b -62(2) . . . . ?
O18_3^b Si19_3^b C22_3^b C24_3^b 176.0(16) . . . . ?
C21_3^b Si19_3^b C22_3^b C24_3^b -66(2) . . . . ?
C20_3^b Si19_3^b C22_3^b C24_3^b 57(2) . . . . ?
C14_3 C15_3 O26_3 Si27_3 -138.7(3) . . . . ?
C16_3 C15_3 O26_3 Si27_3 106.1(4) . . . . ?
C15_3 O26_3 Si27_3 C29_3 59.8(4) . . . . ?
C15_3 O26_3 Si27_3 C28_3 -61.4(4) . . . . ?
C15_3 O26_3 Si27_3 C30_3 178.4(4) . . . . ?
O26_3 Si27_3 C30_3 C31_3 61.3(6) . . . . ?
C29_3 Si27_3 C30_3 C31_3 179.0(6) . . . . ?
C28_3 Si27_3 C30_3 C31_3 -57.2(6) . . . . ?
O26_3 Si27_3 C30_3 C32_3 -57.3(6) . . . . ?
C29_3 Si27_3 C30_3 C32_3 60.3(7) . . . . ?
C28_3 Si27_3 C30_3 C32_3 -175.9(6) . . . . ?
O26_3 Si27_3 C30_3 C33_3 -178.0(6) . . . . ?
C29_3 Si27_3 C30_3 C33_3 -60.3(7) . . . . ?
C28_3 Si27_3 C30_3 C33_3 63.5(7) . . . . ?
N8_3 C9_3 C34_3 C39_3 -149.4(5) . . . . ?
N10_3 C9_3 C34_3 C39_3 30.3(7) . . . . ?
N8_3 C9_3 C34_3 C35_3 26.1(6) . . . . ?
N10_3 C9_3 C34_3 C35_3 -154.3(4) . . . . ?
C39_3 C34_3 C35_3 C36_3 0.4(7) . . . . ?
C9_3 C34_3 C35_3 C36_3 -175.3(4) . . . . ?
C34_3 C35_3 C36_3 C37_3 -1.3(8) . . . . ?
C35_3 C36_3 C37_3 C38_3 0.9(9) . . . . ?
C36_3 C37_3 C38_3 C39_3 0.5(9) . . . . ?
C35_3 C34_3 C39_3 C38_3 1.0(8) . . . . ?
C9_3 C34_3 C39_3 C38_3 176.2(5) . . . . ?
C37_3 C38_3 C39_3 C34_3 -1.4(9) . . . . ?
